data_7131288
loop_
_publ_author_name
'Tandekar, Kesar'
'Schmidtmann, Marc'
'Tripathi, Anjali'
'Mishra, Neeraj Kumar'
'Supriya, Sabbani'

_publ_section_title
;
 Light-induced dissolution and concomitant crystallization of a
 Keggin-type polyoxometalate mimicking a naturally occurring phenomenon.
;
_journal_issue 22
_journal_name_full 'Chemical communications (Cambridge, England)'
_journal_page_first 3241
_journal_page_last 3244
_journal_paper_doi 10.1039/d2cc03273b
_journal_volume 59
_journal_year 2023
_chemical_formula_moiety 'Mo12 O40 P, 3(C24 H20 P), 1.75[C8H9NO]'
_chemical_formula_sum 'C86 H75.75 Mo12 N1.75 O41.75 P4'
_chemical_formula_weight 3076.89
_space_group_crystal_system monoclinic
_space_group_IT_number 14
_space_group_name_Hall '-P 2yn'
_space_group_name_H-M_alt 'P 1 21/n 1'
_atom_sites_solution_hydrogens geom
_audit_creation_date 2023-01-30
_audit_creation_method
;
Olex2 1.5-dev
(compiled 2023.01.20 svn.r024a95a1 for OlexSys, GUI svn.r6444)
;
_audit_update_record
;
2023-02-10 deposited with the CCDC.	2023-02-10 downloaded from the CCDC.
;
_cell_angle_alpha 90
_cell_angle_beta 97.437(11)
_cell_angle_gamma 90
_cell_formula_units_Z 4
_cell_length_a 14.219(3)
_cell_length_b 25.074(6)
_cell_length_c 27.423(7)
_cell_measurement_reflns_used 9634
_cell_measurement_temperature 100(2)
_cell_measurement_theta_max 25.35
_cell_measurement_theta_min 2.36
_cell_volume 9695(4)
_computing_cell_refinement 'SAINT v8.37A (Bruker, 2015)'
_computing_data_collection APEX2(Bruker,2014)
_computing_data_reduction 'SAINT v8.37A (Bruker, 2015)'
_computing_molecular_graphics 'Olex2 1.5-dev (Dolomanov et al., 2009)'
_computing_publication_material 'Olex2 1.5-dev (Dolomanov et al., 2009)'
_computing_structure_refinement 'SHELXL 2018/3 (Sheldrick, 2015)'
_computing_structure_solution
;
Superflip  (Palatinus & Chapuis, 2007;Palatinus & van der Lee, 2008;
Palatinus et al., 2012)
;
_diffrn_ambient_temperature 100(2)
_diffrn_measured_fraction_theta_full 0.999
_diffrn_measured_fraction_theta_max 0.999
_diffrn_measurement_device_type 'Bruker APEX-II CCD'
_diffrn_measurement_method '\f and \w scans'
_diffrn_radiation_type MoK\a
_diffrn_radiation_wavelength 0.71073
_diffrn_reflns_av_R_equivalents 0.1447
_diffrn_reflns_av_unetI/netI 0.0526
_diffrn_reflns_Laue_measured_fraction_full 0.999
_diffrn_reflns_Laue_measured_fraction_max 0.999
_diffrn_reflns_limit_h_max 16
_diffrn_reflns_limit_h_min -16
_diffrn_reflns_limit_k_max 29
_diffrn_reflns_limit_k_min -29
_diffrn_reflns_limit_l_max 32
_diffrn_reflns_limit_l_min -32
_diffrn_reflns_number 317477
_diffrn_reflns_point_group_measured_fraction_full 0.999
_diffrn_reflns_point_group_measured_fraction_max 0.999
_diffrn_reflns_theta_full 24.999
_diffrn_reflns_theta_max 24.999
_diffrn_reflns_theta_min 2.105
_exptl_absorpt_coefficient_mu 1.653
_exptl_absorpt_correction_T_max 0.0962
_exptl_absorpt_correction_T_min 0.0638
_exptl_absorpt_correction_type none
_exptl_absorpt_process_details
;
SADABS-2008/1 (Bruker,2008) was used for absorption correction.
wR2(int) was 0.1105 before and 0.0997 after correction.
The Ratio of minimum to maximum transmission is 0.6632.
The \l/2 correction factor is 0.0015.
;
_exptl_crystal_colour 'clear yellow'
_exptl_crystal_colour_lustre clear
_exptl_crystal_colour_primary yellow
_exptl_crystal_density_diffrn 2.108
_exptl_crystal_description plate
_exptl_crystal_F_000 6008
_exptl_crystal_recrystallization_method
'The material was recrystallised from a mixture of water and methanol  by slow evaporation'
_exptl_crystal_size_max 0.195
_exptl_crystal_size_mid 0.18
_exptl_crystal_size_min 0.175
_refine_diff_density_max 1.107
_refine_diff_density_min -1.129
_refine_diff_density_rms 0.140
_refine_ls_extinction_coef 0.000103(14)
_refine_ls_extinction_expression Fc^*^=kFc[1+0.001xFc^2^\l^3^/sin(2\q)]^-1/4^
_refine_ls_extinction_method 'SHELXL-2018/3 (Sheldrick 2018)'
_refine_ls_goodness_of_fit_ref 1.034
_refine_ls_hydrogen_treatment constr
_refine_ls_matrix_type full
_refine_ls_number_parameters 1190
_refine_ls_number_reflns 17041
_refine_ls_number_restraints 360
_refine_ls_restrained_S_all 1.057
_refine_ls_R_factor_all 0.0795
_refine_ls_R_factor_gt 0.0530
_refine_ls_shift/su_max 0.002
_refine_ls_shift/su_mean 0.000
_refine_ls_structure_factor_coef Fsqd
_refine_ls_weighting_details 'w=1/[\s^2^(Fo^2^)+(0.0186P)^2^+101.7787P] where P=(Fo^2^+2Fc^2^)/3'
_refine_ls_weighting_scheme calc
_refine_ls_wR_factor_gt 0.0996
_refine_ls_wR_factor_ref 0.1104
_reflns_Friedel_coverage 0.000
_reflns_number_gt 12616
_reflns_number_total 17041
_reflns_threshold_expression 'I > 2\s(I)'
_cod_data_source_file d2cc03273b2.cif
_cod_data_source_block comp-2_sg
_cod_depositor_comments 'Adding full bibliography for 7131286--7131288.cif.'
_cod_database_code 7131288
_shelx_shelxl_version_number 2018/3
_shelx_space_group_comment
;
The symmetry employed for this shelxl refinement is uniquely defined
by the following loop, which should always be used as a source of
symmetry information in preference to the above space-group names.
They are only intended as comments.
;
_shelx_estimated_absorpt_t_max 0.761
_shelx_estimated_absorpt_t_min 0.739
_olex2_refinement_description
;
1. Fixed Uiso
 At 1.2 times of:
  All C(H) groups
2. Uiso/Uaniso restraints and constraints
Uanis(C69) \\sim Ueq, Uanis(P4) \\sim Ueq, Uanis(C61) \\sim Ueq, Uanis(C49)
\\sim Ueq, Uanis(C55) \\sim Ueq, Uanis(C67) \\sim Ueq, Uanis(C66) \\sim Ueq,
Uanis(C62) \\sim Ueq, Uanis(C50) \\sim Ueq, Uanis(C54) \\sim Ueq, Uanis(C60)
\\sim Ueq, Uanis(C56) \\sim Ueq, Uanis(C72) \\sim Ueq, Uanis(C68) \\sim Ueq,
Uanis(C65) \\sim Ueq, Uanis(C63) \\sim Ueq, Uanis(C51) \\sim Ueq, Uanis(C53)
\\sim Ueq, Uanis(C59) \\sim Ueq, Uanis(C57) \\sim Ueq, Uanis(C71) \\sim Ueq,
Uanis(C64) \\sim Ueq, Uanis(C52) \\sim Ueq, Uanis(C58) \\sim Ueq, Uanis(C70)
\\sim Ueq: with sigma of 0.01 and sigma for terminal atoms of 0.02
Uanis(O8) \\sim Ueq, Uanis(O6) \\sim Ueq, Uanis(O2) \\sim Ueq, Uanis(O4) \\sim
Ueq: with sigma of 0.01 and sigma for terminal atoms of 0.02
3. Rigid body (RIGU) restrains
 P4, C61, C49, C55, C67, C66, C62, C50, C54, C60, C56, C72, C68, C65, C63, C51,
  C53, C52, C59, C57, C71, C69, C70, C64, C58
 with sigma for 1-2 distances of 0.004 and sigma for 1-3 distances of 0.004
4. Others
 Fixed Sof: O3(0.83) O5(0.83) O7(0.83) O1(0.83) O2(0.17) O6(0.17) O8(0.17)
 O4(0.17)
5.a Aromatic/amide H refined with riding coordinates:
 C14(H14), C18(H18), C2(H2), C41(H41), C17(H17), C20(H20), C22(H22), C42(H42),
 C38(H38), C26(H26), C36(H36), C66(H66), C3(H3), C45(H45), C4(H4), C24(H24),
 C21(H21), C63(H63), C12(H12), C32(H32), C62(H62), C35(H35), C28(H28), C8(H8),
 C34(H34), C48(H48), C9(H9), C39(H39), C46(H46), C5(H5), C27(H27), C47(H47),
 C6(H6), C30(H30), C44(H44), C15(H15), C16(H16), C29(H29), C33(H33), C23(H23),
 C11(H11), C10(H10), C65(H65), C64(H64), C40(H40), C71(H71), C60(H60), C50(H50),
  C51(H51), C53(H53), C56(H56), C54(H54), C72(H72), C68(H68), C52(H52),
 C59(H59), C58(H58), C70(H70), C57(H57), C69(H69)
;
_smtbx_masks_special_details
;
A solvent mask was calculated and 506 electrons were 
found in a volume of 1558\%A^3^ in 2 voids per unit cell. 
This is consistent with the presence of 1.75[C8H9NO] per Formula Unit 
( 7*N-Methyl Formanilide per unit cell) which account for 504 electrons per unit cell.
;
_smtbx_masks_void_probe_radius 1.2
_smtbx_masks_void_truncation_radius 1.2
_olex2_diffrn_ambient_temperature_device 'Oxford Cryosystems'
_olex2_submission_special_instructions 'No special instructions were received'

loop_
_space_group_symop_operation_xyz
'x, y, z'
'-x+1/2, y+1/2, -z+1/2'
'-x, -y, -z'
'x-1/2, -y-1/2, z-1/2'

loop_
_atom_site_label
_atom_site_type_symbol
_atom_site_fract_x
_atom_site_fract_y
_atom_site_fract_z
_atom_site_U_iso_or_equiv
_atom_site_adp_type
_atom_site_occupancy
_atom_site_site_symmetry_order
_atom_site_calc_flag
_atom_site_refinement_flags_posn
_atom_site_refinement_flags_adp
_atom_site_refinement_flags_occupancy
_atom_site_disorder_assembly
_atom_site_disorder_group
Mo5 Mo 1.17952(4) 0.78582(3) 0.30001(2) 0.02492(15) Uani 1 1 d . . . . .
Mo1 Mo 1.18960(5) 0.73944(3) 0.42758(2) 0.02543(16) Uani 1 1 d . . . . .
Mo3 Mo 1.09830(5) 0.86540(3) 0.44493(2) 0.02700(16) Uani 1 1 d . . . . .
Mo6 Mo 1.05020(5) 0.90024(3) 0.31393(2) 0.02711(16) Uani 1 1 d . . . . .
Mo2 Mo 0.99016(5) 0.75314(3) 0.48699(2) 0.02886(17) Uani 1 1 d . . . . .
Mo10 Mo 0.85535(5) 0.89447(3) 0.38956(2) 0.02799(16) Uani 1 1 d . . . . .
Mo9 Mo 0.84786(5) 0.68342(3) 0.27453(2) 0.03036(17) Uani 1 1 d . . . . .
Mo4 Mo 0.96013(5) 0.80267(3) 0.23020(2) 0.02941(17) Uani 1 1 d . . . . .
Mo8 Mo 1.07818(5) 0.65559(3) 0.32644(2) 0.03136(17) Uani 1 1 d . . . . .
Mo11 Mo 0.75849(5) 0.77176(3) 0.41373(3) 0.03720(19) Uani 1 1 d . . . . .
Mo12 Mo 0.74870(5) 0.81630(3) 0.29360(3) 0.03542(18) Uani 1 1 d . . . . .
Mo7 Mo 0.89557(5) 0.65049(3) 0.39799(3) 0.03594(18) Uani 1 1 d . . . . .
P2 P 1.40122(13) 0.66574(8) 0.20075(7) 0.0231(4) Uani 1 1 d . . . . .
P3 P 0.53470(13) 0.86832(8) 0.52217(7) 0.0276(4) Uani 1 1 d . . . . .
P4 P 1.2103(3) 0.59238(10) 0.58532(11) 0.0839(12) Uani 1 1 d . U . . .
P1 P 0.97098(13) 0.77648(8) 0.35842(7) 0.0214(4) Uani 1 1 d . . . . .
O41 O 0.7871(4) 0.6485(3) 0.2290(2) 0.0530(18) Uani 1 1 d . . . . .
O42 O 0.8160(4) 0.9551(2) 0.4020(2) 0.0463(15) Uani 1 1 d . . . . .
O38 O 1.0877(4) 0.9615(2) 0.3020(2) 0.0352(13) Uani 1 1 d . . . . .
O33 O 1.2985(4) 0.7199(2) 0.4510(2) 0.0486(16) Uani 1 1 d . . . . .
O16 O 1.0426(4) 0.8204(2) 0.4940(2) 0.0417(15) Uani 1 1 d . . . . .
O20 O 0.9390(4) 0.9115(2) 0.3390(2) 0.0398(14) Uani 1 1 d . . . . .
O40 O 1.1461(4) 0.6028(2) 0.3172(2) 0.0393(14) Uani 1 1 d . . . . .
O43 O 0.6690(4) 0.7646(3) 0.4475(2) 0.0504(17) Uani 1 1 d . . . . .
O36 O 0.9363(4) 0.8150(2) 0.17080(19) 0.0417(14) Uani 1 1 d . . . . .
C14 C 1.3393(6) 0.7439(3) 0.1333(3) 0.039(2) Uani 1 1 d . . . . .
H14 H 1.309693 0.715581 0.114042 0.047 Uiso 1 1 calc R U . . .
C37 C 0.4933(5) 0.8772(3) 0.4577(3) 0.0282(17) Uani 1 1 d . . . . .
O9 O 1.1662(4) 0.8587(2) 0.3027(2) 0.0407(14) Uani 1 1 d . . . . .
O21 O 0.7791(4) 0.8505(2) 0.4211(2) 0.0499(16) Uani 1 1 d . . . . .
O13 O 1.1445(4) 0.6832(2) 0.38924(18) 0.0429(15) Uani 1 1 d . . . . .
O24 O 0.9575(4) 0.6851(2) 0.4502(2) 0.0473(16) Uani 1 1 d . . . . .
O12 O 1.2135(4) 0.7742(2) 0.36492(19) 0.0386(14) Uani 1 1 d . . . . .
C18 C 1.4356(6) 0.7739(3) 0.2072(3) 0.0354(19) Uani 1 1 d . . . . .
H18 H 1.471585 0.766187 0.238038 0.042 Uiso 1 1 calc R U . . .
O15 O 1.1953(4) 0.8162(2) 0.4487(2) 0.0414(15) Uani 1 1 d . . . . .
O23 O 0.7665(4) 0.8798(2) 0.3279(2) 0.0482(16) Uani 1 1 d . . . . .
C2 C 1.5449(5) 0.6710(3) 0.2790(3) 0.0289(17) Uani 1 1 d . . . . .
H2 H 1.587767 0.668115 0.255312 0.035 Uiso 1 1 calc R U . . .
O19 O 0.9621(4) 0.8866(2) 0.4318(2) 0.0437(15) Uani 1 1 d . . . . .
O11 O 1.0880(4) 0.7882(2) 0.2368(2) 0.0434(15) Uani 1 1 d . . . . .
O17 O 1.1210(4) 0.7268(2) 0.4781(2) 0.0394(14) Uani 1 1 d . . . . .
O30 O 0.9180(4) 0.7349(2) 0.2370(2) 0.0413(14) Uani 1 1 d . . . . .
O29 O 0.8281(4) 0.6451(3) 0.3293(2) 0.0478(16) Uani 1 1 d . . . . .
O14 O 1.1326(4) 0.7101(2) 0.29727(19) 0.0407(14) Uani 1 1 d . . . . .
O3 O 1.0350(4) 0.7807(2) 0.4072(2) 0.0237(13) Uani 0.83 1 d . . P A 2
C41 C 0.5236(6) 0.8859(4) 0.3748(3) 0.053(3) Uani 1 1 d . . . . .
H41 H 0.567002 0.887959 0.351225 0.063 Uiso 1 1 calc R U . . .
O26 O 0.8704(4) 0.7728(2) 0.4654(2) 0.0485(16) Uani 1 1 d . . . . .
C17 C 1.4271(7) 0.8263(3) 0.1895(4) 0.052(3) Uani 1 1 d . . . . .
H17 H 1.457022 0.854720 0.208518 0.062 Uiso 1 1 calc R U . . .
C20 C 1.5107(5) 0.6522(3) 0.1251(3) 0.0294(18) Uani 1 1 d . . . . .
H20 H 1.492558 0.687505 0.115391 0.035 Uiso 1 1 calc R U . . .
C19 C 1.4817(5) 0.6304(3) 0.1670(3) 0.0234(16) Uani 1 1 d . . . . .
O27 O 0.9984(4) 0.6214(3) 0.3741(2) 0.0525(17) Uani 1 1 d . . . . .
C25 C 0.4519(5) 0.8998(3) 0.5570(3) 0.0289(17) Uani 1 1 d . . . . .
C13 C 1.3903(5) 0.7337(3) 0.1787(3) 0.0251(17) Uani 1 1 d . . . . .
C22 C 1.5922(5) 0.5704(3) 0.1112(3) 0.0333(19) Uani 1 1 d . . . . .
H22 H 1.628621 0.549589 0.091544 0.040 Uiso 1 1 calc R U . . .
O22 O 0.6964(5) 0.7869(3) 0.3524(2) 0.0561(18) Uani 1 1 d . . . . .
O18 O 1.1077(4) 0.8896(3) 0.38348(19) 0.0423(15) Uani 1 1 d . . . . .
O39 O 0.8478(4) 0.5976(2) 0.4225(2) 0.0465(16) Uani 1 1 d . . . . .
O25 O 0.7926(4) 0.7047(2) 0.4013(2) 0.0523(17) Uani 1 1 d . . . . .
C7 C 1.2853(5) 0.6350(3) 0.1922(2) 0.0259(17) Uani 1 1 d . . . . .
O28 O 0.9746(4) 0.6464(3) 0.2794(2) 0.0477(16) Uani 1 1 d . . . . .
O31 O 0.8409(4) 0.8264(2) 0.2544(2) 0.0463(15) Uani 1 1 d . . . . .
C42 C 0.5581(6) 0.8833(4) 0.4243(3) 0.039(2) Uani 1 1 d . . . . .
H42 H 0.624209 0.885653 0.435129 0.047 Uiso 1 1 calc R U . . .
O44 O 0.6467(4) 0.8271(3) 0.2568(2) 0.0563(18) Uani 1 1 d . . . . .
O10 O 0.9984(4) 0.8780(2) 0.2524(2) 0.0469(16) Uani 1 1 d . . . . .
C38 C 0.3958(5) 0.8752(3) 0.4412(3) 0.038(2) Uani 1 1 d . . . . .
H38 H 0.351525 0.870896 0.464054 0.046 Uiso 1 1 calc R U . . .
C1 C 1.4465(5) 0.6666(3) 0.2644(3) 0.0249(16) Uani 1 1 d . . . . .
C26 C 0.4252(5) 0.8761(3) 0.5994(3) 0.0349(19) Uani 1 1 d . . . . .
H26 H 0.446266 0.841115 0.608574 0.042 Uiso 1 1 calc R U . . .
O32 O 0.7693(4) 0.7381(2) 0.2827(2) 0.0466(15) Uani 1 1 d . . . . .
C31 C 0.6496(5) 0.8980(3) 0.5374(3) 0.0279(17) Uani 1 1 d . . . . .
C36 C 0.6593(5) 0.9503(3) 0.5544(3) 0.0333(19) Uani 1 1 d . . . . .
H36 H 0.605069 0.969706 0.561134 0.040 Uiso 1 1 calc R U . . .
C66 C 1.2670(7) 0.6963(4) 0.5751(3) 0.052(2) Uani 1 1 d . U . . .
H66 H 1.298511 0.682992 0.549092 0.063 Uiso 1 1 calc R U . . .
O34 O 0.9884(5) 0.7351(2) 0.5450(2) 0.0476(16) Uani 1 1 d . . . . .
C3 C 1.5785(6) 0.6794(3) 0.3273(3) 0.0351(19) Uani 1 1 d . . . . .
H3 H 1.644861 0.682641 0.336941 0.042 Uiso 1 1 calc R U . . .
C45 C 0.4911(7) 0.7088(4) 0.5214(3) 0.049(2) Uani 1 1 d . . . . .
H45 H 0.458932 0.682921 0.500041 0.059 Uiso 1 1 calc R U . . .
C4 C 1.5175(6) 0.6831(3) 0.3619(3) 0.038(2) Uani 1 1 d . . . . .
H4 H 1.541708 0.689322 0.395371 0.045 Uiso 1 1 calc R U . . .
C24 C 1.5098(5) 0.5785(3) 0.1819(3) 0.0307(18) Uani 1 1 d . . . . .
H24 H 1.491420 0.563900 0.211214 0.037 Uiso 1 1 calc R U . . .
C43 C 0.5409(5) 0.7983(3) 0.5372(3) 0.0317(18) Uani 1 1 d . . . . .
C61 C 1.2144(8) 0.6623(4) 0.6007(3) 0.056(2) Uani 1 1 d . U . . .
C21 C 1.5666(5) 0.6223(3) 0.0974(3) 0.0306(18) Uani 1 1 d . . . . .
H21 H 1.587503 0.637387 0.068913 0.037 Uiso 1 1 calc R U . . .
C63 C 1.1754(7) 0.7345(4) 0.6503(4) 0.053(2) Uani 1 1 d . U . . .
H63 H 1.143790 0.747992 0.676126 0.064 Uiso 1 1 calc R U . . .
C12 C 1.2066(5) 0.6666(3) 0.1986(3) 0.0334(19) Uani 1 1 d . . . . .
H12 H 1.213876 0.703818 0.204128 0.040 Uiso 1 1 calc R U . . .
C32 C 0.7297(5) 0.8701(4) 0.5275(3) 0.0339(19) Uani 1 1 d . . . . .
H32 H 0.723464 0.834386 0.515838 0.041 Uiso 1 1 calc R U . . .
C62 C 1.1681(8) 0.6817(4) 0.6381(4) 0.064(3) Uani 1 1 d . U . . .
H62 H 1.131321 0.658407 0.655346 0.077 Uiso 1 1 calc R U . . .
C35 C 0.7494(6) 0.9743(3) 0.5617(3) 0.040(2) Uani 1 1 d . . . . .
H35 H 0.756807 1.009663 0.574098 0.048 Uiso 1 1 calc R U . . .
C28 C 0.3348(6) 0.9540(4) 0.6134(3) 0.043(2) Uani 1 1 d . . . . .
H28 H 0.295958 0.972964 0.633135 0.051 Uiso 1 1 calc R U . . .
C8 C 1.2758(6) 0.5804(3) 0.1848(3) 0.038(2) Uani 1 1 d . . . . .
H8 H 1.329161 0.558818 0.180886 0.046 Uiso 1 1 calc R U . . .
C34 C 0.8262(6) 0.9462(4) 0.5506(3) 0.047(2) Uani 1 1 d . . . . .
H34 H 0.886564 0.963021 0.554054 0.056 Uiso 1 1 calc R U . . .
C48 C 0.5885(6) 0.7828(4) 0.5827(3) 0.039(2) Uani 1 1 d . . . . .
H48 H 0.622975 0.808368 0.603535 0.047 Uiso 1 1 calc R U . . .
C9 C 1.1849(6) 0.5581(4) 0.1832(3) 0.045(2) Uani 1 1 d . . . . .
H9 H 1.176832 0.520882 0.177684 0.054 Uiso 1 1 calc R U . . .
C39 C 0.3644(6) 0.8796(4) 0.3917(3) 0.043(2) Uani 1 1 d . . . . .
H39 H 0.298376 0.878544 0.380450 0.051 Uiso 1 1 calc R U . . .
C46 C 0.5358(7) 0.6935(4) 0.5669(4) 0.052(3) Uani 1 1 d . . . . .
H46 H 0.532371 0.657391 0.577095 0.063 Uiso 1 1 calc R U . . .
C5 C 1.4203(6) 0.6779(4) 0.3484(3) 0.042(2) Uani 1 1 d . . . . .
H5 H 1.378168 0.680475 0.372491 0.050 Uiso 1 1 calc R U . . .
C27 C 0.3675(5) 0.9039(4) 0.6281(3) 0.039(2) Uani 1 1 d . . . . .
H27 H 0.350942 0.888529 0.657538 0.047 Uiso 1 1 calc R U . . .
C47 C 0.5853(6) 0.7300(4) 0.5975(3) 0.046(2) Uani 1 1 d . . . . .
H47 H 0.617050 0.719202 0.628507 0.055 Uiso 1 1 calc R U . . .
C6 C 1.3858(6) 0.6691(3) 0.3002(3) 0.0309(18) Uani 1 1 d . . . . .
H6 H 1.319497 0.664757 0.290992 0.037 Uiso 1 1 calc R U . . .
C30 C 0.4157(5) 0.9501(3) 0.5426(3) 0.039(2) Uani 1 1 d . . . . .
H30 H 0.431319 0.966050 0.513258 0.047 Uiso 1 1 calc R U . . .
C44 C 0.4927(6) 0.7613(3) 0.5065(3) 0.037(2) Uani 1 1 d . . . . .
H44 H 0.460741 0.771808 0.475392 0.044 Uiso 1 1 calc R U . . .
O5 O 0.8757(4) 0.8033(2) 0.3615(2) 0.0250(13) Uani 0.83 1 d . . P A 2
C15 C 1.3316(7) 0.7970(4) 0.1159(4) 0.054(3) Uani 1 1 d . . . . .
H15 H 1.296620 0.804894 0.084817 0.065 Uiso 1 1 calc R U . . .
C16 C 1.3755(7) 0.8368(4) 0.1446(5) 0.060(3) Uani 1 1 d . . . . .
H16 H 1.370125 0.872537 0.133136 0.072 Uiso 1 1 calc R U . . .
C29 C 0.3570(6) 0.9768(4) 0.5711(4) 0.051(3) Uani 1 1 d . . . . .
H29 H 0.332267 1.010872 0.561269 0.061 Uiso 1 1 calc R U . . .
C33 C 0.8185(6) 0.8939(4) 0.5345(3) 0.041(2) Uani 1 1 d . . . . .
H33 H 0.873221 0.874637 0.528237 0.049 Uiso 1 1 calc R U . . .
C23 C 1.5644(5) 0.5490(3) 0.1536(3) 0.0340(19) Uani 1 1 d . . . . .
H23 H 1.582973 0.513829 0.163382 0.041 Uiso 1 1 calc R U . . .
C11 C 1.1180(5) 0.6429(4) 0.1968(3) 0.037(2) Uani 1 1 d . . . . .
H11 H 1.064183 0.664194 0.200815 0.045 Uiso 1 1 calc R U . . .
O7 O 0.9550(4) 0.7173(2) 0.3447(2) 0.0244(13) Uani 0.83 1 d . . P A 2
C10 C 1.1075(6) 0.5887(4) 0.1893(3) 0.051(3) Uani 1 1 d . . . . .
H10 H 1.046816 0.572615 0.188292 0.061 Uiso 1 1 calc R U . . .
C65 C 1.2735(7) 0.7502(4) 0.5875(3) 0.048(2) Uani 1 1 d . U . . .
H65 H 1.308990 0.773928 0.569945 0.058 Uiso 1 1 calc R U . . .
C64 C 1.2289(6) 0.7685(4) 0.6249(3) 0.046(2) Uani 1 1 d . U . . .
H64 H 1.234284 0.805102 0.633926 0.055 Uiso 1 1 calc R U . . .
C40 C 0.4278(7) 0.8855(4) 0.3589(3) 0.055(3) Uani 1 1 d . . . . .
H40 H 0.405762 0.889456 0.324930 0.066 Uiso 1 1 calc R U . . .
C49 C 1.2687(10) 0.5812(4) 0.5329(4) 0.077(3) Uani 1 1 d . U . . .
O1 O 1.0190(4) 0.8040(2) 0.31760(19) 0.0203(12) Uani 0.83 1 d . . P A 2
O35 O 1.1459(4) 0.9133(2) 0.48237(19) 0.0346(13) Uani 1 1 d . . . . .
O37 O 1.2795(4) 0.7790(2) 0.2755(2) 0.0395(14) Uani 1 1 d . . . . .
C71 C 0.9289(10) 0.5922(5) 0.5368(4) 0.082(3) Uani 1 1 d . U . . .
H71 H 0.883995 0.617261 0.521990 0.099 Uiso 1 1 calc R U . . .
C60 C 1.2840(9) 0.5724(5) 0.6833(4) 0.078(3) Uani 1 1 d . U . . .
H60 H 1.276522 0.609534 0.688737 0.094 Uiso 1 1 calc R U . . .
C55 C 1.2634(9) 0.5524(4) 0.6364(4) 0.078(3) Uani 1 1 d . U . . .
C50 C 1.2190(11) 0.5889(4) 0.4847(4) 0.084(3) Uani 1 1 d . U . . .
H50 H 1.154170 0.599154 0.479763 0.101 Uiso 1 1 calc R U . . .
C51 C 1.2693(11) 0.5808(5) 0.4457(5) 0.092(3) Uani 1 1 d . U . . .
H51 H 1.236116 0.583710 0.413431 0.111 Uiso 1 1 calc R U . . .
C53 C 1.4131(12) 0.5622(5) 0.4987(5) 0.103(4) Uani 1 1 d . U . . .
H53 H 1.478806 0.553682 0.502996 0.123 Uiso 1 1 calc R U . . .
C56 C 1.2812(10) 0.4983(5) 0.6268(5) 0.099(4) Uani 1 1 d . U . . .
H56 H 1.273610 0.484652 0.594235 0.119 Uiso 1 1 calc R U . . .
C54 C 1.3631(11) 0.5682(5) 0.5386(5) 0.096(4) Uani 1 1 d . U . . .
H54 H 1.395342 0.563258 0.570860 0.115 Uiso 1 1 calc R U . . .
C72 C 1.0211(9) 0.6072(5) 0.5505(4) 0.076(3) Uani 1 1 d . U . . .
H72 H 1.038616 0.643184 0.545783 0.091 Uiso 1 1 calc R U . . .
C68 C 1.0609(12) 0.5198(6) 0.5807(6) 0.121(5) Uani 1 1 d . U . . .
H68 H 1.106094 0.494456 0.594903 0.145 Uiso 1 1 calc R U . . .
C67 C 1.0894(10) 0.5718(4) 0.5707(4) 0.082(3) Uani 1 1 d . U . . .
C52 C 1.3608(12) 0.5693(5) 0.4502(5) 0.094(4) Uani 1 1 d . U . . .
H52 H 1.392038 0.565764 0.421785 0.112 Uiso 1 1 calc R U . . .
C59 C 1.3152(9) 0.5401(5) 0.7224(4) 0.083(3) Uani 1 1 d . U . . .
H59 H 1.330247 0.554766 0.754365 0.100 Uiso 1 1 calc R U . . .
C58 C 1.3243(10) 0.4864(5) 0.7148(5) 0.099(4) Uani 1 1 d . U . . .
H58 H 1.340262 0.463328 0.742069 0.119 Uiso 1 1 calc R U . . .
C70 C 0.9020(11) 0.5411(5) 0.5446(5) 0.106(4) Uani 1 1 d . U . . .
H70 H 0.839384 0.529987 0.532627 0.127 Uiso 1 1 calc R U . . .
C57 C 1.3103(11) 0.4655(5) 0.6671(5) 0.104(4) Uani 1 1 d . U . . .
H57 H 1.320681 0.428584 0.662063 0.125 Uiso 1 1 calc R U . . .
C69 C 0.9639(13) 0.5054(7) 0.5695(6) 0.136(5) Uani 1 1 d . U . . .
H69 H 0.942170 0.471652 0.579070 0.163 Uiso 1 1 calc R U . . .
O2 O 1.0691(16) 0.7524(10) 0.3576(9) 0.013(5) Uani 0.17 1 d . U P A 1
O6 O 0.9236(19) 0.7495(11) 0.4027(10) 0.025(6) Uani 0.17 1 d . U P A 1
O8 O 0.9064(18) 0.7723(11) 0.3119(10) 0.021(6) Uani 0.17 1 d . U P A 1
O4 O 0.9835(18) 0.8366(10) 0.3735(9) 0.017(6) Uani 0.17 1 d . U P A 1

loop_
_atom_site_aniso_label
_atom_site_aniso_U_11
_atom_site_aniso_U_22
_atom_site_aniso_U_33
_atom_site_aniso_U_23
_atom_site_aniso_U_13
_atom_site_aniso_U_12
Mo5 0.0231(3) 0.0242(3) 0.0296(4) -0.0034(3) 0.0117(3) 0.0001(3)
Mo1 0.0270(4) 0.0245(3) 0.0243(3) -0.0003(3) 0.0017(3) 0.0004(3)
Mo3 0.0276(4) 0.0312(4) 0.0233(3) -0.0068(3) 0.0073(3) -0.0113(3)
Mo6 0.0271(4) 0.0224(3) 0.0317(4) 0.0041(3) 0.0036(3) -0.0004(3)
Mo2 0.0410(4) 0.0259(4) 0.0208(3) -0.0055(3) 0.0081(3) -0.0097(3)
Mo10 0.0234(3) 0.0286(4) 0.0339(4) -0.0075(3) 0.0109(3) 0.0022(3)
Mo9 0.0315(4) 0.0356(4) 0.0250(4) -0.0126(3) 0.0077(3) -0.0097(3)
Mo4 0.0339(4) 0.0333(4) 0.0208(3) -0.0023(3) 0.0031(3) 0.0060(3)
Mo8 0.0443(4) 0.0239(4) 0.0287(4) -0.0013(3) 0.0154(3) 0.0031(3)
Mo11 0.0271(4) 0.0467(5) 0.0416(4) -0.0234(4) 0.0190(3) -0.0162(3)
Mo12 0.0200(4) 0.0495(5) 0.0362(4) -0.0087(3) 0.0018(3) -0.0007(3)
Mo7 0.0437(4) 0.0269(4) 0.0400(4) -0.0042(3) 0.0160(3) -0.0153(3)
P2 0.0212(10) 0.0248(10) 0.0235(10) 0.0018(8) 0.0041(8) 0.0002(8)
P3 0.0198(10) 0.0361(12) 0.0269(11) 0.0032(9) 0.0030(8) -0.0003(9)
P4 0.162(3) 0.0243(13) 0.0496(17) 0.0067(12) -0.0479(19) -0.0127(17)
P1 0.0203(9) 0.0251(10) 0.0199(9) -0.0042(8) 0.0068(7) -0.0035(8)
O41 0.042(4) 0.070(4) 0.050(4) -0.032(3) 0.018(3) -0.026(3)
O42 0.055(4) 0.036(3) 0.048(4) -0.009(3) 0.008(3) 0.016(3)
O38 0.038(3) 0.025(3) 0.044(3) 0.010(2) 0.011(3) 0.003(2)
O33 0.035(3) 0.048(4) 0.059(4) 0.014(3) -0.007(3) 0.002(3)
O16 0.057(4) 0.025(3) 0.048(4) -0.005(3) 0.028(3) -0.006(3)
O20 0.023(3) 0.061(4) 0.035(3) 0.009(3) 0.002(2) 0.001(3)
O40 0.056(4) 0.025(3) 0.040(3) -0.011(3) 0.014(3) 0.004(3)
O43 0.039(3) 0.062(4) 0.057(4) -0.028(3) 0.029(3) -0.028(3)
O36 0.053(4) 0.047(4) 0.026(3) -0.001(3) 0.007(3) 0.007(3)
C14 0.032(5) 0.039(5) 0.047(5) 0.006(4) 0.009(4) 0.010(4)
C37 0.024(4) 0.032(4) 0.027(4) 0.000(3) -0.005(3) 0.001(3)
O9 0.038(3) 0.030(3) 0.050(4) -0.011(3) -0.013(3) 0.009(3)
O21 0.064(4) 0.056(4) 0.032(3) -0.013(3) 0.012(3) -0.027(3)
O13 0.078(4) 0.029(3) 0.021(3) -0.002(2) 0.005(3) -0.015(3)
O24 0.049(4) 0.035(3) 0.056(4) -0.019(3) -0.001(3) -0.005(3)
O12 0.059(4) 0.027(3) 0.031(3) -0.001(2) 0.008(3) -0.007(3)
C18 0.039(5) 0.025(4) 0.043(5) -0.001(4) 0.009(4) 0.006(4)
O15 0.046(4) 0.027(3) 0.057(4) -0.004(3) 0.028(3) -0.010(3)
O23 0.051(4) 0.054(4) 0.040(3) -0.006(3) 0.005(3) -0.016(3)
C2 0.025(4) 0.033(4) 0.029(4) -0.004(3) 0.003(3) -0.004(3)
O19 0.031(3) 0.067(4) 0.035(3) 0.006(3) 0.013(3) -0.007(3)
O11 0.040(3) 0.027(3) 0.060(4) -0.013(3) -0.006(3) 0.007(3)
O17 0.047(4) 0.031(3) 0.045(3) -0.006(3) 0.024(3) -0.010(3)
O30 0.041(3) 0.039(3) 0.048(4) 0.005(3) 0.023(3) 0.002(3)
O29 0.044(4) 0.067(4) 0.036(3) 0.008(3) 0.017(3) -0.001(3)
O14 0.058(4) 0.040(3) 0.025(3) -0.007(3) 0.009(3) -0.015(3)
O3 0.025(3) 0.022(3) 0.026(3) 0.001(3) 0.007(3) -0.003(3)
C41 0.041(6) 0.090(8) 0.029(5) 0.001(5) 0.008(4) 0.016(5)
O26 0.042(4) 0.038(3) 0.064(4) -0.022(3) 0.002(3) -0.009(3)
C17 0.051(6) 0.023(5) 0.086(8) -0.002(5) 0.025(6) 0.004(4)
C20 0.037(5) 0.030(4) 0.023(4) 0.007(3) 0.009(3) 0.000(4)
C19 0.021(4) 0.026(4) 0.023(4) 0.002(3) 0.002(3) 0.003(3)
O27 0.059(4) 0.068(4) 0.034(3) 0.011(3) 0.015(3) 0.003(3)
C25 0.023(4) 0.030(4) 0.033(4) 0.005(3) 0.000(3) 0.000(3)
C13 0.027(4) 0.025(4) 0.026(4) 0.005(3) 0.012(3) 0.001(3)
C22 0.030(4) 0.041(5) 0.032(4) -0.001(4) 0.014(4) 0.006(4)
O22 0.069(5) 0.062(4) 0.038(4) -0.018(3) 0.013(3) -0.031(4)
O18 0.019(3) 0.076(4) 0.033(3) 0.011(3) 0.005(2) -0.001(3)
O39 0.065(4) 0.035(3) 0.041(3) -0.005(3) 0.016(3) -0.026(3)
O25 0.043(4) 0.056(4) 0.056(4) -0.032(3) -0.001(3) -0.006(3)
C7 0.020(4) 0.041(5) 0.016(4) -0.001(3) 0.001(3) -0.003(3)
O28 0.040(3) 0.066(4) 0.040(3) 0.014(3) 0.016(3) 0.005(3)
O31 0.046(4) 0.043(4) 0.055(4) 0.001(3) 0.025(3) 0.011(3)
C42 0.029(5) 0.060(6) 0.029(5) 0.005(4) 0.002(4) 0.008(4)
O44 0.031(3) 0.063(4) 0.070(5) -0.008(4) -0.010(3) 0.001(3)
O10 0.043(4) 0.040(4) 0.054(4) -0.009(3) -0.007(3) 0.017(3)
C38 0.020(4) 0.046(5) 0.050(5) 0.012(4) 0.005(4) -0.005(4)
C1 0.032(4) 0.020(4) 0.023(4) 0.001(3) 0.008(3) 0.002(3)
C26 0.031(4) 0.045(5) 0.029(4) 0.003(4) 0.005(4) 0.001(4)
O32 0.041(4) 0.040(4) 0.063(4) -0.003(3) 0.024(3) -0.002(3)
C31 0.023(4) 0.037(5) 0.022(4) -0.001(3) 0.001(3) -0.006(3)
C36 0.026(4) 0.040(5) 0.033(5) 0.007(4) 0.003(3) 0.005(4)
C66 0.080(6) 0.035(4) 0.037(4) 0.000(3) -0.011(4) 0.000(4)
O34 0.073(4) 0.041(4) 0.033(3) 0.001(3) 0.022(3) -0.001(3)
C3 0.026(4) 0.036(5) 0.043(5) -0.004(4) 0.002(4) -0.005(4)
C45 0.059(6) 0.040(5) 0.043(5) 0.001(4) -0.012(5) 0.002(5)
C4 0.051(6) 0.038(5) 0.021(4) -0.004(4) -0.007(4) 0.003(4)
C24 0.035(5) 0.031(4) 0.027(4) 0.012(3) 0.007(3) 0.004(4)
C43 0.027(4) 0.041(5) 0.027(4) 0.000(4) 0.003(3) 0.002(4)
C61 0.084(6) 0.035(4) 0.041(5) 0.008(3) -0.020(4) -0.007(4)
C21 0.034(4) 0.037(5) 0.021(4) 0.009(3) 0.010(3) 0.002(4)
C63 0.061(5) 0.049(4) 0.047(5) 0.004(4) -0.003(4) -0.005(4)
C12 0.033(5) 0.042(5) 0.027(4) -0.003(4) 0.009(3) 0.000(4)
C32 0.023(4) 0.055(5) 0.022(4) -0.012(4) -0.004(3) 0.006(4)
C62 0.088(6) 0.049(4) 0.052(5) 0.008(4) -0.008(4) -0.014(5)
C35 0.042(5) 0.039(5) 0.038(5) 0.005(4) -0.002(4) -0.011(4)
C28 0.029(5) 0.048(6) 0.053(6) -0.005(5) 0.011(4) 0.005(4)
C8 0.035(5) 0.036(5) 0.041(5) -0.001(4) -0.003(4) -0.003(4)
C34 0.021(4) 0.082(7) 0.037(5) -0.002(5) 0.003(4) -0.015(5)
C48 0.028(5) 0.051(6) 0.036(5) 0.004(4) -0.001(4) 0.002(4)
C9 0.046(6) 0.048(6) 0.036(5) 0.007(4) -0.006(4) -0.018(5)
C39 0.037(5) 0.052(6) 0.035(5) 0.006(4) -0.010(4) -0.002(4)
C46 0.063(7) 0.030(5) 0.061(6) 0.012(5) -0.004(5) 0.013(5)
C5 0.042(5) 0.058(6) 0.028(5) -0.005(4) 0.013(4) 0.012(4)
C27 0.027(4) 0.061(6) 0.030(5) 0.005(4) 0.006(4) 0.001(4)
C47 0.045(6) 0.045(6) 0.044(5) 0.008(4) -0.009(4) 0.010(4)
C6 0.030(4) 0.032(4) 0.030(4) -0.001(3) 0.001(3) 0.011(4)
C30 0.024(4) 0.043(5) 0.053(5) 0.014(4) 0.016(4) 0.006(4)
C44 0.033(5) 0.030(5) 0.045(5) -0.002(4) -0.005(4) 0.003(4)
O5 0.022(3) 0.031(3) 0.024(3) -0.008(3) 0.007(3) -0.001(3)
C15 0.042(6) 0.056(7) 0.066(7) 0.024(5) 0.014(5) 0.018(5)
C16 0.046(6) 0.030(5) 0.106(9) 0.023(6) 0.024(6) 0.009(5)
C29 0.037(5) 0.045(6) 0.073(7) 0.019(5) 0.020(5) 0.019(4)
C33 0.028(5) 0.062(6) 0.033(5) -0.004(4) 0.004(4) 0.003(4)
C23 0.036(5) 0.024(4) 0.044(5) 0.006(4) 0.010(4) 0.011(4)
C11 0.019(4) 0.067(6) 0.025(4) 0.006(4) -0.002(3) 0.000(4)
O7 0.028(3) 0.023(3) 0.023(3) -0.008(3) 0.005(3) -0.007(3)
C10 0.031(5) 0.078(8) 0.043(6) 0.015(5) 0.001(4) -0.012(5)
C65 0.060(5) 0.038(4) 0.044(4) 0.002(4) -0.003(4) -0.008(4)
C64 0.052(5) 0.037(4) 0.045(5) -0.001(3) -0.009(4) -0.003(4)
C40 0.054(6) 0.076(7) 0.032(5) 0.005(5) -0.003(5) 0.002(5)
C49 0.127(6) 0.033(5) 0.063(5) 0.005(4) -0.021(5) 0.003(5)
O1 0.020(3) 0.024(3) 0.017(3) -0.002(2) 0.003(2) -0.001(2)
O35 0.032(3) 0.035(3) 0.037(3) -0.013(3) 0.008(2) -0.012(2)
O37 0.030(3) 0.048(4) 0.045(3) -0.008(3) 0.022(3) -0.006(3)
C71 0.113(6) 0.063(5) 0.065(6) -0.001(5) -0.009(6) -0.016(5)
C60 0.108(7) 0.053(5) 0.062(5) 0.010(4) -0.033(5) -0.021(5)
C55 0.117(7) 0.044(4) 0.061(5) 0.010(4) -0.033(5) -0.019(5)
C50 0.129(7) 0.046(6) 0.067(5) 0.008(5) -0.022(5) 0.002(6)
C51 0.129(7) 0.062(6) 0.077(6) -0.001(6) -0.017(5) -0.008(6)
C53 0.130(8) 0.076(7) 0.096(6) 0.004(6) -0.007(5) 0.027(7)
C56 0.144(9) 0.053(5) 0.084(6) 0.007(5) -0.043(6) -0.008(6)
C54 0.134(7) 0.066(7) 0.080(6) -0.015(6) -0.013(5) 0.010(6)
C72 0.109(6) 0.054(5) 0.061(6) 0.005(5) -0.006(5) -0.007(5)
C68 0.138(7) 0.068(6) 0.139(9) 0.030(6) -0.051(7) -0.020(6)
C67 0.119(6) 0.048(5) 0.064(6) 0.002(5) -0.044(5) -0.020(5)
C52 0.137(7) 0.058(6) 0.081(6) -0.009(6) -0.004(6) -0.002(6)
C59 0.102(7) 0.071(5) 0.065(6) 0.012(5) -0.036(5) -0.021(5)
C58 0.131(8) 0.071(5) 0.081(6) 0.017(5) -0.040(6) -0.022(6)
C70 0.135(8) 0.077(6) 0.091(7) 0.007(6) -0.044(6) -0.033(5)
C57 0.148(9) 0.062(6) 0.086(6) 0.015(5) -0.048(6) -0.017(6)
C69 0.144(8) 0.093(7) 0.153(9) 0.030(7) -0.044(7) -0.033(6)
O2 0.008(9) 0.018(9) 0.014(9) 0.000(7) 0.007(7) 0.003(7)
O6 0.021(10) 0.028(10) 0.024(10) -0.005(8) -0.003(8) -0.003(8)
O8 0.015(9) 0.025(10) 0.023(10) -0.005(8) 0.001(8) -0.004(8)
O4 0.020(9) 0.014(9) 0.019(9) -0.003(8) 0.008(8) -0.001(8)

loop_
_atom_type_symbol
_atom_type_description
_atom_type_scat_dispersion_real
_atom_type_scat_dispersion_imag
_atom_type_scat_source
C C 0.0033 0.0016 'International Tables Vol C Tables 4.2.6.8 and 6.1.1.4'
H H 0.0000 0.0000 'International Tables Vol C Tables 4.2.6.8 and 6.1.1.4'
Mo Mo -1.6832 0.6857 'International Tables Vol C Tables 4.2.6.8 and 6.1.1.4'
N N 0.0061 0.0033 'International Tables Vol C Tables 4.2.6.8 and 6.1.1.4'
O O 0.0106 0.0060 'International Tables Vol C Tables 4.2.6.8 and 6.1.1.4'
P P 0.1023 0.0942 'International Tables Vol C Tables 4.2.6.8 and 6.1.1.4'

loop_
_geom_angle_atom_site_label_1
_geom_angle_atom_site_label_2
_geom_angle_atom_site_label_3
_geom_angle
_geom_angle_site_symmetry_1
_geom_angle_site_symmetry_3
_geom_angle_publ_flag
O9 Mo5 O11 86.9(2) . . y
O9 Mo5 O14 154.7(2) . . y
O9 Mo5 O1 72.7(2) . . y
O9 Mo5 O2 103.3(6) . . y
O12 Mo5 O9 97.9(2) . . y
O12 Mo5 O11 155.1(3) . . y
O12 Mo5 O14 86.0(2) . . y
O12 Mo5 O1 88.5(2) . . y
O12 Mo5 O2 55.7(6) . . y
O11 Mo5 O1 69.5(2) . . y
O11 Mo5 O2 99.4(6) . . y
O14 Mo5 O11 79.8(2) . . y
O14 Mo5 O1 82.5(2) . . y
O14 Mo5 O2 58.5(6) . . y
O37 Mo5 O9 102.5(3) . . y
O37 Mo5 O12 104.4(3) . . y
O37 Mo5 O11 98.4(3) . . y
O37 Mo5 O14 100.7(3) . . y
O37 Mo5 O1 166.9(2) . . y
O37 Mo5 O2 149.3(6) . . y
O33 Mo1 O13 103.6(3) . . y
O33 Mo1 O12 101.9(3) . . y
O33 Mo1 O15 99.7(3) . . y
O33 Mo1 O17 102.5(3) . . y
O33 Mo1 O3 168.3(3) . . y
O33 Mo1 O2 150.3(6) . . y
O13 Mo1 O12 85.9(2) . . y
O13 Mo1 O15 154.8(3) . . y
O13 Mo1 O3 87.5(2) . . y
O13 Mo1 O2 59.2(6) . . y
O12 Mo1 O15 79.9(2) . . y
O12 Mo1 O3 82.3(2) . . y
O12 Mo1 O2 56.0(6) . . y
O15 Mo1 O3 70.1(2) . . y
O15 Mo1 O2 95.6(6) . . y
O17 Mo1 O13 96.9(2) . . y
O17 Mo1 O12 154.0(3) . . y
O17 Mo1 O15 87.3(2) . . y
O17 Mo1 O3 72.0(2) . . y
O17 Mo1 O2 103.5(6) . . y
O16 Mo3 O3 69.0(2) . . y
O16 Mo3 O4 95.1(6) . . y
O15 Mo3 O16 86.7(2) . . y
O15 Mo3 O19 152.9(2) . . y
O15 Mo3 O3 71.2(2) . . y
O15 Mo3 O4 105.0(6) . . y
O19 Mo3 O16 79.1(2) . . y
O19 Mo3 O3 82.1(2) . . y
O19 Mo3 O4 54.1(6) . . y
O18 Mo3 O16 154.0(3) . . y
O18 Mo3 O15 97.6(3) . . y
O18 Mo3 O19 86.0(2) . . y
O18 Mo3 O3 88.0(2) . . y
O18 Mo3 O4 59.0(6) . . y
O35 Mo3 O16 99.1(2) . . y
O35 Mo3 O15 101.9(3) . . y
O35 Mo3 O19 103.1(3) . . y
O35 Mo3 O3 166.2(2) . . y
O35 Mo3 O18 105.0(3) . . y
O35 Mo3 O4 150.1(6) . . y
O38 Mo6 O20 104.1(3) . . y
O38 Mo6 O9 99.1(2) . . y
O38 Mo6 O18 102.0(3) . . y
O38 Mo6 O10 101.5(3) . . y
O38 Mo6 O1 166.9(2) . . y
O38 Mo6 O4 148.6(6) . . y
O20 Mo6 O9 155.1(2) . . y
O20 Mo6 O18 85.9(2) . . y
O20 Mo6 O10 97.4(3) . . y
O20 Mo6 O1 88.1(2) . . y
O20 Mo6 O4 56.3(6) . . y
O9 Mo6 O1 69.7(2) . . y
O9 Mo6 O4 98.9(6) . . y
O18 Mo6 O9 80.5(2) . . y
O18 Mo6 O1 83.3(2) . . y
O18 Mo6 O4 56.3(6) . . y
O10 Mo6 O9 86.6(2) . . y
O10 Mo6 O18 154.7(3) . . y
O10 Mo6 O1 71.8(2) . . y
O10 Mo6 O4 105.1(6) . . y
O16 Mo2 O24 153.4(2) . . y
O16 Mo2 O17 86.9(2) . . y
O16 Mo2 O3 71.7(2) . . y
O16 Mo2 O6 103.9(7) . . y
O24 Mo2 O17 79.5(2) . . y
O24 Mo2 O3 82.0(2) . . y
O24 Mo2 O6 56.1(7) . . y
O17 Mo2 O3 68.6(2) . . y
O17 Mo2 O6 97.3(7) . . y
O26 Mo2 O16 97.8(3) . . y
O26 Mo2 O24 85.4(2) . . y
O26 Mo2 O17 154.0(3) . . y
O26 Mo2 O3 88.5(2) . . y
O26 Mo2 O6 56.7(7) . . y
O34 Mo2 O16 101.9(3) . . y
O34 Mo2 O24 102.7(3) . . y
O34 Mo2 O17 98.9(3) . . y
O34 Mo2 O3 165.9(3) . . y
O34 Mo2 O26 105.0(3) . . y
O34 Mo2 O6 150.1(7) . . y
O42 Mo10 O20 101.1(3) . . y
O42 Mo10 O21 102.5(3) . . y
O42 Mo10 O23 98.5(3) . . y
O42 Mo10 O19 104.2(3) . . y
O42 Mo10 O5 166.7(3) . . y
O42 Mo10 O4 149.9(6) . . y
O20 Mo10 O23 79.7(2) . . y
O20 Mo10 O5 82.8(2) . . y
O20 Mo10 O4 57.8(6) . . y
O21 Mo10 O20 154.1(3) . . y
O21 Mo10 O23 86.6(2) . . y
O21 Mo10 O5 71.8(2) . . y
O21 Mo10 O4 103.3(6) . . y
O23 Mo10 O5 69.5(2) . . y
O23 Mo10 O4 98.2(6) . . y
O19 Mo10 O20 86.7(2) . . y
O19 Mo10 O21 97.6(3) . . y
O19 Mo10 O23 155.4(3) . . y
O19 Mo10 O5 88.6(2) . . y
O19 Mo10 O4 57.2(6) . . y
O41 Mo9 O30 101.4(3) . . y
O41 Mo9 O29 102.6(3) . . y
O41 Mo9 O28 100.3(3) . . y
O41 Mo9 O32 102.9(3) . . y
O41 Mo9 O7 168.1(3) . . y
O41 Mo9 O8 150.4(7) . . y
O30 Mo9 O28 80.2(2) . . y
O30 Mo9 O7 83.1(2) . . y
O30 Mo9 O8 58.9(6) . . y
O29 Mo9 O30 154.2(3) . . y
O29 Mo9 O28 86.3(2) . . y
O29 Mo9 O7 71.6(2) . . y
O29 Mo9 O8 101.9(6) . . y
O28 Mo9 O7 69.3(2) . . y
O28 Mo9 O8 97.7(6) . . y
O32 Mo9 O30 86.1(2) . . y
O32 Mo9 O29 97.6(3) . . y
O32 Mo9 O28 154.9(3) . . y
O32 Mo9 O7 88.3(2) . . y
O32 Mo9 O8 57.3(6) . . y
O36 Mo4 O11 102.0(3) . . y
O36 Mo4 O30 104.3(3) . . y
O36 Mo4 O31 101.4(3) . . y
O36 Mo4 O10 97.7(3) . . y
O36 Mo4 O1 166.0(2) . . y
O36 Mo4 O8 150.3(6) . . y
O11 Mo4 O31 154.2(3) . . y
O11 Mo4 O10 86.0(2) . . y
O11 Mo4 O1 72.3(2) . . y
O11 Mo4 O8 104.9(6) . . y
O30 Mo4 O11 98.1(2) . . y
O30 Mo4 O31 86.5(2) . . y
O30 Mo4 O10 156.1(2) . . y
O30 Mo4 O1 89.3(2) . . y
O30 Mo4 O8 59.7(6) . . y
O31 Mo4 O10 80.2(2) . . y
O31 Mo4 O1 82.4(2) . . y
O31 Mo4 O8 55.7(6) . . y
O10 Mo4 O1 69.4(2) . . y
O10 Mo4 O8 96.5(6) . . y
O40 Mo8 O13 100.9(3) . . y
O40 Mo8 O14 104.0(3) . . y
O40 Mo8 O27 98.3(3) . . y
O40 Mo8 O28 102.7(3) . . y
O40 Mo8 O7 167.3(2) . . y
O40 Mo8 O2 147.8(6) . . y
O13 Mo8 O27 80.2(2) . . y
O13 Mo8 O7 82.7(2) . . y
O13 Mo8 O2 54.7(6) . . y
O14 Mo8 O13 86.4(2) . . y
O14 Mo8 O27 155.8(3) . . y
O14 Mo8 O28 97.7(3) . . y
O14 Mo8 O7 88.3(2) . . y
O14 Mo8 O2 58.5(5) . . y
O27 Mo8 O7 70.1(2) . . y
O27 Mo8 O2 97.4(5) . . y
O28 Mo8 O13 154.3(3) . . y
O28 Mo8 O27 86.3(2) . . y
O28 Mo8 O7 72.1(2) . . y
O28 Mo8 O2 106.2(6) . . y
O43 Mo11 O21 99.3(3) . . y
O43 Mo11 O26 101.7(3) . . y
O43 Mo11 O22 102.6(3) . . y
O43 Mo11 O25 104.3(3) . . y
O43 Mo11 O5 166.8(3) . . y
O43 Mo11 O6 147.6(7) . . y
O21 Mo11 O5 69.0(2) . . y
O21 Mo11 O6 96.1(7) . . y
O26 Mo11 O21 79.7(2) . . y
O26 Mo11 O5 82.6(2) . . y
O26 Mo11 O6 53.5(6) . . y
O22 Mo11 O21 86.3(3) . . y
O22 Mo11 O26 153.6(3) . . y
O22 Mo11 O5 71.5(2) . . y
O22 Mo11 O6 106.7(7) . . y
O25 Mo11 O21 154.6(3) . . y
O25 Mo11 O26 86.4(2) . . y
O25 Mo11 O22 97.5(3) . . y
O25 Mo11 O5 88.4(2) . . y
O25 Mo11 O6 58.7(7) . . y
O23 Mo12 O22 87.0(3) . . y
O23 Mo12 O32 154.4(3) . . y
O23 Mo12 O5 71.8(2) . . y
O23 Mo12 O8 102.6(6) . . y
O22 Mo12 O32 80.6(3) . . y
O22 Mo12 O5 69.6(2) . . y
O22 Mo12 O8 95.3(6) . . y
O31 Mo12 O23 96.9(3) . . y
O31 Mo12 O22 154.1(3) . . y
O31 Mo12 O32 85.3(2) . . y
O31 Mo12 O5 87.2(2) . . y
O31 Mo12 O8 58.8(6) . . y
O44 Mo12 O23 102.6(3) . . y
O44 Mo12 O22 99.3(3) . . y
O44 Mo12 O31 104.8(3) . . y
O44 Mo12 O32 101.5(3) . . y
O44 Mo12 O5 167.5(3) . . y
O44 Mo12 O8 151.4(6) . . y
O32 Mo12 O5 82.9(2) . . y
O32 Mo12 O8 56.9(6) . . y
O24 Mo7 O29 154.6(3) . . y
O24 Mo7 O27 98.4(3) . . y
O24 Mo7 O25 85.5(2) . . y
O24 Mo7 O7 88.5(2) . . y
O24 Mo7 O6 54.9(6) . . y
O29 Mo7 O25 79.9(2) . . y
O29 Mo7 O7 69.2(2) . . y
O29 Mo7 O6 99.7(6) . . y
O27 Mo7 O29 86.8(3) . . y
O27 Mo7 O25 155.1(3) . . y
O27 Mo7 O7 72.8(2) . . y
O27 Mo7 O6 106.4(7) . . y
O39 Mo7 O24 104.2(3) . . y
O39 Mo7 O29 98.9(3) . . y
O39 Mo7 O27 102.3(3) . . y
O39 Mo7 O25 100.5(3) . . y
O39 Mo7 O7 167.0(2) . . y
O39 Mo7 O6 146.4(7) . . y
O25 Mo7 O7 82.8(2) . . y
O25 Mo7 O6 56.0(6) . . y
C19 P2 C13 109.0(3) . . ?
C19 P2 C7 110.7(3) . . ?
C7 P2 C13 108.8(3) . . ?
C1 P2 C19 109.7(3) . . ?
C1 P2 C13 108.8(3) . . ?
C1 P2 C7 109.8(3) . . ?
C25 P3 C37 108.3(3) . . ?
C25 P3 C31 109.5(4) . . ?
C25 P3 C43 108.9(4) . . ?
C31 P3 C37 110.4(3) . . ?
C31 P3 C43 109.6(4) . . ?
C43 P3 C37 110.1(4) . . ?
C61 P4 C55 111.2(5) . . ?
C49 P4 C61 109.9(5) . . ?
C49 P4 C55 110.3(6) . . ?
C49 P4 C67 108.1(6) . . ?
C67 P4 C61 109.4(6) . . ?
C67 P4 C55 107.9(6) . . ?
O3 P1 O5 110.8(3) . . ?
O3 P1 O7 109.6(3) . . ?
O3 P1 O1 109.6(3) . . ?
O5 P1 O7 109.6(3) . . ?
O5 P1 O1 108.8(3) . . ?
O7 P1 O1 108.5(3) . . ?
O2 P1 O6 108.5(13) . . ?
O2 P1 O4 108.2(13) . . ?
O8 P1 O2 115.3(14) . . ?
O8 P1 O6 110.3(14) . . ?
O8 P1 O4 109.5(14) . . ?
O4 P1 O6 104.5(13) . . ?
Mo2 O16 Mo3 129.6(3) . . ?
Mo6 O20 Mo10 148.8(3) . . ?
C13 C14 H14 120.4 . . ?
C13 C14 C15 119.2(9) . . ?
C15 C14 H14 120.4 . . ?
C42 C37 P3 120.0(6) . . ?
C42 C37 C38 120.2(7) . . ?
C38 C37 P3 119.8(6) . . ?
Mo5 O9 Mo6 127.7(3) . . ?
Mo10 O21 Mo11 129.1(3) . . ?
Mo1 O13 Mo8 149.8(3) . . ?
Mo7 O24 Mo2 150.1(4) . . ?
Mo5 O12 Mo1 149.9(3) . . ?
C17 C18 H18 120.8 . . ?
C13 C18 H18 120.8 . . ?
C13 C18 C17 118.3(8) . . ?
Mo3 O15 Mo1 128.6(3) . . ?
Mo12 O23 Mo10 128.0(3) . . ?
C1 C2 H2 120.1 . . ?
C3 C2 H2 120.1 . . ?
C3 C2 C1 119.9(7) . . ?
Mo10 O19 Mo3 149.8(3) . . ?
Mo4 O11 Mo5 127.3(3) . . ?
Mo1 O17 Mo2 128.8(3) . . ?
Mo4 O30 Mo9 148.2(3) . . ?
Mo9 O29 Mo7 128.9(3) . . ?
Mo8 O14 Mo5 148.9(3) . . ?
Mo1 O3 Mo3 90.01(19) . . ?
Mo1 O3 Mo2 90.39(19) . . ?
Mo2 O3 Mo3 89.52(18) . . ?
P1 O3 Mo1 126.4(3) . . ?
P1 O3 Mo3 124.8(3) . . ?
P1 O3 Mo2 124.7(3) . . ?
C42 C41 H41 119.3 . . ?
C40 C41 H41 119.3 . . ?
C40 C41 C42 121.3(8) . . ?
Mo2 O26 Mo11 150.1(3) . . ?
C18 C17 H17 120.0 . . ?
C16 C17 C18 120.1(9) . . ?
C16 C17 H17 120.0 . . ?
C19 C20 H20 120.2 . . ?
C19 C20 C21 119.6(7) . . ?
C21 C20 H20 120.2 . . ?
C20 C19 P2 120.7(6) . . ?
C20 C19 C24 120.3(7) . . ?
C24 C19 P2 118.8(5) . . ?
Mo7 O27 Mo8 127.0(3) . . ?
C26 C25 P3 121.5(6) . . ?
C30 C25 P3 119.4(6) . . ?
C30 C25 C26 119.1(7) . . ?
C14 C13 P2 119.2(6) . . ?
C14 C13 C18 121.8(7) . . ?
C18 C13 P2 119.0(6) . . ?
C21 C22 H22 120.1 . . ?
C23 C22 H22 120.1 . . ?
C23 C22 C21 119.8(7) . . ?
Mo11 O22 Mo12 129.0(3) . . ?
Mo3 O18 Mo6 149.8(3) . . ?
Mo11 O25 Mo7 149.2(3) . . ?
C12 C7 P2 118.2(6) . . ?
C8 C7 P2 120.7(6) . . ?
C8 C7 C12 120.8(7) . . ?
Mo8 O28 Mo9 128.0(3) . . ?
Mo12 O31 Mo4 150.1(3) . . ?
C37 C42 H42 120.9 . . ?
C41 C42 C37 118.1(8) . . ?
C41 C42 H42 120.9 . . ?
Mo6 O10 Mo4 127.9(3) . . ?
C37 C38 H38 120.1 . . ?
C39 C38 C37 119.8(8) . . ?
C39 C38 H38 120.1 . . ?
C2 C1 P2 119.9(5) . . ?
C6 C1 P2 120.9(6) . . ?
C6 C1 C2 118.8(7) . . ?
C25 C26 H26 120.0 . . ?
C27 C26 C25 119.9(8) . . ?
C27 C26 H26 120.0 . . ?
Mo9 O32 Mo12 149.9(3) . . ?
C36 C31 P3 121.1(6) . . ?
C36 C31 C32 119.4(7) . . ?
C32 C31 P3 119.2(6) . . ?
C31 C36 H36 120.0 . . ?
C31 C36 C35 120.0(8) . . ?
C35 C36 H36 120.0 . . ?
C61 C66 H66 120.2 . . ?
C61 C66 C65 119.7(10) . . ?
C65 C66 H66 120.2 . . ?
C2 C3 H3 119.7 . . ?
C2 C3 C4 120.6(7) . . ?
C4 C3 H3 119.7 . . ?
C46 C45 H45 119.7 . . ?
C46 C45 C44 120.7(9) . . ?
C44 C45 H45 119.7 . . ?
C3 C4 H4 119.8 . . ?
C3 C4 C5 120.4(7) . . ?
C5 C4 H4 119.8 . . ?
C19 C24 H24 120.3 . . ?
C23 C24 C19 119.4(7) . . ?
C23 C24 H24 120.3 . . ?
C48 C43 P3 118.6(6) . . ?
C44 C43 P3 120.8(6) . . ?
C44 C43 C48 120.4(8) . . ?
C66 C61 P4 118.9(8) . . ?
C62 C61 P4 120.9(8) . . ?
C62 C61 C66 120.2(9) . . ?
C20 C21 C22 120.3(7) . . ?
C20 C21 H21 119.8 . . ?
C22 C21 H21 119.8 . . ?
C62 C63 H63 119.9 . . ?
C62 C63 C64 120.2(10) . . ?
C64 C63 H63 119.9 . . ?
C7 C12 H12 120.3 . . ?
C11 C12 C7 119.4(8) . . ?
C11 C12 H12 120.3 . . ?
C31 C32 H32 119.7 . . ?
C33 C32 C31 120.5(8) . . ?
C33 C32 H32 119.7 . . ?
C61 C62 H62 120.2 . . ?
C63 C62 C61 119.7(10) . . ?
C63 C62 H62 120.2 . . ?
C36 C35 H35 120.4 . . ?
C34 C35 C36 119.1(8) . . ?
C34 C35 H35 120.4 . . ?
C27 C28 H28 119.2 . . ?
C29 C28 H28 119.2 . . ?
C29 C28 C27 121.6(8) . . ?
C7 C8 H8 121.0 . . ?
C7 C8 C9 118.0(8) . . ?
C9 C8 H8 121.0 . . ?
C35 C34 H34 119.1 . . ?
C35 C34 C33 121.9(8) . . ?
C33 C34 H34 119.1 . . ?
C43 C48 H48 120.2 . . ?
C47 C48 C43 119.7(8) . . ?
C47 C48 H48 120.2 . . ?
C8 C9 H9 119.2 . . ?
C10 C9 C8 121.6(9) . . ?
C10 C9 H9 119.2 . . ?
C38 C39 H39 119.9 . . ?
C40 C39 C38 120.1(8) . . ?
C40 C39 H39 119.9 . . ?
C45 C46 H46 119.8 . . ?
C47 C46 C45 120.4(9) . . ?
C47 C46 H46 119.8 . . ?
C4 C5 H5 120.2 . . ?
C6 C5 C4 119.6(8) . . ?
C6 C5 H5 120.2 . . ?
C26 C27 H27 120.4 . . ?
C28 C27 C26 119.3(8) . . ?
C28 C27 H27 120.4 . . ?
C48 C47 H47 120.2 . . ?
C46 C47 C48 119.5(8) . . ?
C46 C47 H47 120.2 . . ?
C1 C6 H6 119.6 . . ?
C5 C6 C1 120.8(7) . . ?
C5 C6 H6 119.6 . . ?
C25 C30 H30 119.9 . . ?
C29 C30 C25 120.1(8) . . ?
C29 C30 H30 119.9 . . ?
C45 C44 H44 120.3 . . ?
C43 C44 C45 119.3(8) . . ?
C43 C44 H44 120.3 . . ?
Mo10 O5 Mo11 90.05(18) . . ?
Mo10 O5 Mo12 90.6(2) . . ?
Mo12 O5 Mo11 89.85(18) . . ?
P1 O5 Mo10 125.0(3) . . ?
P1 O5 Mo11 124.2(3) . . ?
P1 O5 Mo12 126.3(3) . . ?
C14 C15 H15 120.6 . . ?
C16 C15 C14 118.8(9) . . ?
C16 C15 H15 120.6 . . ?
C17 C16 H16 119.1 . . ?
C15 C16 C17 121.8(9) . . ?
C15 C16 H16 119.1 . . ?
C28 C29 C30 119.9(8) . . ?
C28 C29 H29 120.0 . . ?
C30 C29 H29 120.0 . . ?
C32 C33 H33 120.5 . . ?
C34 C33 C32 119.0(8) . . ?
C34 C33 H33 120.5 . . ?
C22 C23 H23 119.7 . . ?
C24 C23 C22 120.5(7) . . ?
C24 C23 H23 119.7 . . ?
C12 C11 H11 119.8 . . ?
C10 C11 C12 120.3(8) . . ?
C10 C11 H11 119.8 . . ?
Mo8 O7 Mo9 90.56(18) . . ?
Mo8 O7 Mo7 90.07(19) . . ?
Mo7 O7 Mo9 90.24(18) . . ?
P1 O7 Mo9 125.7(3) . . ?
P1 O7 Mo8 125.1(3) . . ?
P1 O7 Mo7 124.4(3) . . ?
C9 C10 C11 119.9(8) . . ?
C9 C10 H10 120.1 . . ?
C11 C10 H10 120.1 . . ?
C66 C65 H65 120.3 . . ?
C64 C65 C66 119.4(9) . . ?
C64 C65 H65 120.3 . . ?
C63 C64 H64 119.6 . . ?
C65 C64 C63 120.8(9) . . ?
C65 C64 H64 119.6 . . ?
C41 C40 H40 119.8 . . ?
C39 C40 C41 120.4(8) . . ?
C39 C40 H40 119.8 . . ?
C50 C49 P4 120.1(11) . . ?
C54 C49 P4 120.0(10) . . ?
C54 C49 C50 119.8(14) . . ?
Mo5 O1 Mo6 89.81(18) . . ?
Mo4 O1 Mo5 90.81(18) . . ?
Mo4 O1 Mo6 90.80(18) . . ?
P1 O1 Mo5 124.9(3) . . ?
P1 O1 Mo6 124.5(3) . . ?
P1 O1 Mo4 125.4(3) . . ?
C72 C71 H71 120.2 . . ?
C70 C71 H71 120.2 . . ?
C70 C71 C72 119.7(13) . . ?
C55 C60 H60 119.2 . . ?
C59 C60 H60 119.2 . . ?
C59 C60 C55 121.5(11) . . ?
C60 C55 P4 122.6(9) . . ?
C60 C55 C56 120.1(10) . . ?
C56 C55 P4 117.2(9) . . ?
C49 C50 H50 121.5 . . ?
C51 C50 C49 117.1(14) . . ?
C51 C50 H50 121.5 . . ?
C50 C51 H51 117.9 . . ?
C52 C51 C50 124.3(14) . . ?
C52 C51 H51 117.9 . . ?
C54 C53 H53 121.5 . . ?
C54 C53 C52 117.1(15) . . ?
C52 C53 H53 121.5 . . ?
C55 C56 H56 121.2 . . ?
C57 C56 C55 117.5(12) . . ?
C57 C56 H56 121.2 . . ?
C49 C54 C53 122.0(14) . . ?
C49 C54 H54 119.0 . . ?
C53 C54 H54 119.0 . . ?
C71 C72 H72 118.9 . . ?
C71 C72 C67 122.3(12) . . ?
C67 C72 H72 118.9 . . ?
C67 C68 H68 120.3 . . ?
C67 C68 C69 119.3(14) . . ?
C69 C68 H68 120.3 . . ?
C72 C67 P4 120.8(9) . . ?
C72 C67 C68 118.1(13) . . ?
C68 C67 P4 121.1(10) . . ?
C51 C52 C53 119.7(15) . . ?
C51 C52 H52 120.2 . . ?
C53 C52 H52 120.2 . . ?
C60 C59 H59 120.3 . . ?
C58 C59 C60 119.4(12) . . ?
C58 C59 H59 120.3 . . ?
C59 C58 H58 119.8 . . ?
C59 C58 C57 120.3(12) . . ?
C57 C58 H58 119.8 . . ?
C71 C70 H70 119.5 . . ?
C71 C70 C69 121.0(14) . . ?
C69 C70 H70 119.5 . . ?
C56 C57 C58 120.7(13) . . ?
C56 C57 H57 119.7 . . ?
C58 C57 H57 119.7 . . ?
C68 C69 H69 120.5 . . ?
C70 C69 C68 119.0(15) . . ?
C70 C69 H69 120.5 . . ?
Mo5 O2 Mo8 92.5(7) . . ?
Mo1 O2 Mo5 96.2(8) . . ?
Mo1 O2 Mo8 94.3(8) . . ?
P1 O2 Mo5 121.8(13) . . ?
P1 O2 Mo1 126.6(13) . . ?
P1 O2 Mo8 117.5(13) . . ?
Mo2 O6 Mo11 97.9(10) . . ?
Mo2 O6 Mo7 97.4(10) . . ?
Mo11 O6 Mo7 94.7(9) . . ?
P1 O6 Mo2 124.3(14) . . ?
P1 O6 Mo11 119.6(14) . . ?
P1 O6 Mo7 117.0(14) . . ?
Mo9 O8 Mo4 91.6(8) . . ?
Mo12 O8 Mo9 93.9(8) . . ?
Mo12 O8 Mo4 93.1(9) . . ?
P1 O8 Mo9 123.0(15) . . ?
P1 O8 Mo4 120.6(14) . . ?
P1 O8 Mo12 125.8(15) . . ?
Mo3 O4 Mo6 93.5(8) . . ?
Mo10 O4 Mo3 96.6(8) . . ?
Mo10 O4 Mo6 95.3(9) . . ?
P1 O4 Mo3 121.8(14) . . ?
P1 O4 Mo6 118.2(13) . . ?
P1 O4 Mo10 124.3(14) . . ?

loop_
_geom_bond_atom_site_label_1
_geom_bond_atom_site_label_2
_geom_bond_distance
_geom_bond_site_symmetry_2
_geom_bond_publ_flag
Mo5 O9 1.839(5) . y
Mo5 O12 1.807(5) . y
Mo5 O11 2.030(6) . y
Mo5 O14 2.011(5) . y
Mo5 O1 2.437(5) . y
Mo5 O37 1.657(5) . y
Mo5 O2 2.51(2) . y
Mo1 O33 1.671(6) . y
Mo1 O13 1.825(5) . y
Mo1 O12 1.995(5) . y
Mo1 O15 2.008(5) . y
Mo1 O17 1.823(5) . y
Mo1 O3 2.429(6) . y
Mo1 O2 2.42(2) . y
Mo3 O16 1.997(5) . y
Mo3 O15 1.844(6) . y
Mo3 O19 1.995(6) . y
Mo3 O3 2.480(6) . y
Mo3 O18 1.812(5) . y
Mo3 O35 1.666(5) . y
Mo3 O4 2.49(3) . y
Mo6 O38 1.673(5) . y
Mo6 O20 1.825(5) . y
Mo6 O9 2.008(5) . y
Mo6 O18 1.993(5) . y
Mo6 O10 1.838(6) . y
Mo6 O1 2.458(6) . y
Mo6 O4 2.55(2) . y
Mo2 O16 1.843(5) . y
Mo2 O24 2.006(5) . y
Mo2 O17 2.018(6) . y
Mo2 O3 2.456(6) . y
Mo2 O26 1.798(6) . y
Mo2 O34 1.657(5) . y
Mo2 O6 2.38(3) . y
Mo10 O42 1.671(5) . y
Mo10 O20 1.988(5) . y
Mo10 O21 1.839(6) . y
Mo10 O23 2.009(6) . y
Mo10 O19 1.798(6) . y
Mo10 O5 2.441(6) . y
Mo10 O4 2.41(2) . y
Mo9 O41 1.671(6) . y
Mo9 O30 1.997(5) . y
Mo9 O29 1.834(6) . y
Mo9 O28 2.016(6) . y
Mo9 O32 1.801(6) . y
Mo9 O7 2.446(5) . y
Mo9 O8 2.55(3) . y
Mo4 O36 1.649(5) . y
Mo4 O11 1.840(6) . y
Mo4 O30 1.819(6) . y
Mo4 O31 1.989(5) . y
Mo4 O10 2.038(6) . y
Mo4 O1 2.434(5) . y
Mo4 O8 2.57(3) . y
Mo8 O40 1.677(5) . y
Mo8 O13 1.978(5) . y
Mo8 O14 1.807(5) . y
Mo8 O27 2.028(6) . y
Mo8 O28 1.843(6) . y
Mo8 O7 2.436(6) . y
Mo8 O2 2.58(2) . y
Mo11 O43 1.677(5) . y
Mo11 O21 2.002(6) . y
Mo11 O26 1.990(6) . y
Mo11 O22 1.835(6) . y
Mo11 O25 1.794(6) . y
Mo11 O5 2.464(6) . y
Mo11 O6 2.47(3) . y
Mo12 O23 1.850(6) . y
Mo12 O22 2.002(6) . y
Mo12 O31 1.818(6) . y
Mo12 O44 1.678(6) . y
Mo12 O32 2.011(6) . y
Mo12 O5 2.441(6) . y
Mo12 O8 2.49(3) . y
Mo7 O24 1.803(6) . y
Mo7 O29 2.005(6) . y
Mo7 O27 1.829(6) . y
Mo7 O39 1.669(5) . y
Mo7 O25 2.010(6) . y
Mo7 O7 2.445(6) . y
Mo7 O6 2.52(3) . y
P2 C19 1.796(7) . ?
P2 C13 1.809(7) . ?
P2 C7 1.808(7) . ?
P2 C1 1.782(7) . ?
P3 C37 1.802(7) . ?
P3 C25 1.792(8) . ?
P3 C31 1.795(7) . ?
P3 C43 1.802(8) . ?
P4 C61 1.803(10) . ?
P4 C49 1.772(14) . ?
P4 C55 1.805(11) . ?
P4 C67 1.791(13) . ?
P1 O3 1.521(6) . ?
P1 O5 1.525(6) . ?
P1 O7 1.542(6) . ?
P1 O1 1.547(6) . ?
P1 O2 1.52(2) . ?
P1 O6 1.61(3) . ?
P1 O8 1.48(3) . ?
P1 O4 1.57(2) . ?
C14 H14 0.9500 . ?
C14 C13 1.381(11) . ?
C14 C15 1.413(12) . ?
C37 C42 1.390(11) . ?
C37 C38 1.403(10) . ?
C18 H18 0.9500 . ?
C18 C17 1.401(12) . ?
C18 C13 1.383(11) . ?
C2 H2 0.9500 . ?
C2 C1 1.410(10) . ?
C2 C3 1.363(11) . ?
C41 H41 0.9500 . ?
C41 C42 1.385(11) . ?
C41 C40 1.375(13) . ?
C17 H17 0.9500 . ?
C17 C16 1.374(14) . ?
C20 H20 0.9500 . ?
C20 C19 1.382(10) . ?
C20 C21 1.389(10) . ?
C19 C24 1.406(10) . ?
C25 C26 1.403(10) . ?
C25 C30 1.400(11) . ?
C22 H22 0.9500 . ?
C22 C21 1.392(11) . ?
C22 C23 1.384(11) . ?
C7 C12 1.400(10) . ?
C7 C8 1.387(11) . ?
C42 H42 0.9500 . ?
C38 H38 0.9500 . ?
C38 C39 1.376(11) . ?
C1 C6 1.388(10) . ?
C26 H26 0.9500 . ?
C26 C27 1.395(11) . ?
C31 C36 1.391(11) . ?
C31 C32 1.394(10) . ?
C36 H36 0.9500 . ?
C36 C35 1.407(11) . ?
C66 H66 0.9500 . ?
C66 C61 1.385(13) . ?
C66 C65 1.395(12) . ?
C3 H3 0.9500 . ?
C3 C4 1.371(11) . ?
C45 H45 0.9500 . ?
C45 C46 1.380(12) . ?
C45 C44 1.380(12) . ?
C4 H4 0.9500 . ?
C4 C5 1.389(12) . ?
C24 H24 0.9500 . ?
C24 C23 1.381(10) . ?
C43 C48 1.397(11) . ?
C43 C44 1.374(11) . ?
C61 C62 1.375(15) . ?
C21 H21 0.9500 . ?
C63 H63 0.9500 . ?
C63 C62 1.368(13) . ?
C63 C64 1.387(13) . ?
C12 H12 0.9500 . ?
C12 C11 1.388(11) . ?
C32 H32 0.9500 . ?
C32 C33 1.388(11) . ?
C62 H62 0.9500 . ?
C35 H35 0.9500 . ?
C35 C34 1.367(12) . ?
C28 H28 0.9500 . ?
C28 C27 1.381(12) . ?
C28 C29 1.366(12) . ?
C8 H8 0.9500 . ?
C8 C9 1.404(11) . ?
C34 H34 0.9500 . ?
C34 C33 1.383(13) . ?
C48 H48 0.9500 . ?
C48 C47 1.387(12) . ?
C9 H9 0.9500 . ?
C9 C10 1.368(13) . ?
C39 H39 0.9500 . ?
C39 C40 1.362(12) . ?
C46 H46 0.9500 . ?
C46 C47 1.373(13) . ?
C5 H5 0.9500 . ?
C5 C6 1.368(11) . ?
C27 H27 0.9500 . ?
C47 H47 0.9500 . ?
C6 H6 0.9500 . ?
C30 H30 0.9500 . ?
C30 C29 1.387(12) . ?
C44 H44 0.9500 . ?
C15 H15 0.9500 . ?
C15 C16 1.371(14) . ?
C16 H16 0.9500 . ?
C29 H29 0.9500 . ?
C33 H33 0.9500 . ?
C23 H23 0.9500 . ?
C11 H11 0.9500 . ?
C11 C10 1.381(13) . ?
C10 H10 0.9500 . ?
C65 H65 0.9500 . ?
C65 C64 1.354(13) . ?
C64 H64 0.9500 . ?
C40 H40 0.9500 . ?
C49 C50 1.431(15) . ?
C49 C54 1.370(18) . ?
C71 H71 0.9500 . ?
C71 C72 1.368(16) . ?
C71 C70 1.361(16) . ?
C60 H60 0.9500 . ?
C60 C55 1.378(15) . ?
C60 C59 1.370(14) . ?
C55 C56 1.411(16) . ?
C50 H50 0.9500 . ?
C50 C51 1.376(18) . ?
C51 H51 0.9500 . ?
C51 C52 1.323(18) . ?
C53 H53 0.9500 . ?
C53 C54 1.389(19) . ?
C53 C52 1.448(18) . ?
C56 H56 0.9500 . ?
C56 C57 1.395(16) . ?
C54 H54 0.9500 . ?
C72 H72 0.9500 . ?
C72 C67 1.377(16) . ?
C68 H68 0.9500 . ?
C68 C67 1.403(16) . ?
C68 C69 1.42(2) . ?
C52 H52 0.9500 . ?
C59 H59 0.9500 . ?
C59 C58 1.371(17) . ?
C58 H58 0.9500 . ?
C58 C57 1.400(17) . ?
C70 H70 0.9500 . ?
C70 C69 1.373(19) . ?
C57 H57 0.9500 . ?
C69 H69 0.9500 . ?

loop_
_geom_torsion_atom_site_label_1
_geom_torsion_atom_site_label_2
_geom_torsion_atom_site_label_3
_geom_torsion_atom_site_label_4
_geom_torsion
_geom_torsion_site_symmetry_1
_geom_torsion_site_symmetry_2
_geom_torsion_site_symmetry_3
_geom_torsion_site_symmetry_4
_geom_torsion_publ_flag
P2 C19 C24 C23 173.9(6) . . . . ?
P2 C7 C12 C11 -174.0(6) . . . . ?
P2 C7 C8 C9 173.9(6) . . . . ?
P2 C1 C6 C5 -170.0(6) . . . . ?
P3 C37 C42 C41 175.2(7) . . . . ?
P3 C37 C38 C39 -177.2(7) . . . . ?
P3 C25 C26 C27 174.0(6) . . . . ?
P3 C25 C30 C29 -175.3(7) . . . . ?
P3 C31 C36 C35 -174.0(6) . . . . ?
P3 C31 C32 C33 173.8(6) . . . . ?
P3 C43 C48 C47 172.8(7) . . . . ?
P3 C43 C44 C45 -173.5(7) . . . . ?
P4 C61 C62 C63 177.5(8) . . . . ?
P4 C49 C50 C51 178.4(9) . . . . ?
P4 C49 C54 C53 -176.2(10) . . . . ?
P4 C55 C56 C57 -171.7(11) . . . . ?
O41 Mo9 O29 Mo7 166.6(4) . . . . ?
O41 Mo9 O32 Mo12 -137.1(7) . . . . ?
O42 Mo10 O21 Mo11 165.5(4) . . . . ?
O42 Mo10 O19 Mo3 -133.6(7) . . . . ?
O38 Mo6 O20 Mo10 -135.7(6) . . . . ?
O38 Mo6 O10 Mo4 166.4(4) . . . . ?
O33 Mo1 O13 Mo8 -134.6(7) . . . . ?
O33 Mo1 O17 Mo2 165.4(4) . . . . ?
O16 Mo3 O15 Mo1 66.1(4) . . . . ?
O16 Mo3 O18 Mo6 20.6(11) . . . . ?
O16 Mo2 O26 Mo11 119.6(7) . . . . ?
O20 Mo6 O10 Mo4 -87.5(4) . . . . ?
O20 Mo10 O21 Mo11 9.9(9) . . . . ?
O20 Mo10 O19 Mo3 -33.0(7) . . . . ?
O40 Mo8 O14 Mo5 -134.2(6) . . . . ?
O40 Mo8 O28 Mo9 165.9(4) . . . . ?
O43 Mo11 O22 Mo12 165.5(4) . . . . ?
O43 Mo11 O25 Mo7 -134.9(7) . . . . ?
O36 Mo4 O11 Mo5 164.6(4) . . . . ?
O36 Mo4 O30 Mo9 -136.0(6) . . . . ?
C14 C15 C16 C17 0.5(14) . . . . ?
C37 P3 C25 C26 139.1(6) . . . . ?
C37 P3 C25 C30 -43.3(7) . . . . ?
C37 P3 C31 C36 92.7(7) . . . . ?
C37 P3 C31 C32 -81.0(7) . . . . ?
C37 P3 C43 C48 167.7(6) . . . . ?
C37 P3 C43 C44 -18.2(8) . . . . ?
C37 C38 C39 C40 0.4(14) . . . . ?
O9 Mo5 O12 Mo1 120.4(6) . . . . ?
O9 Mo6 O20 Mo10 22.5(10) . . . . ?
O9 Mo6 O10 Mo4 67.8(4) . . . . ?
O21 Mo10 O19 Mo3 121.3(7) . . . . ?
O21 Mo11 O22 Mo12 66.8(4) . . . . ?
O21 Mo11 O25 Mo7 22.9(12) . . . . ?
O13 Mo1 O17 Mo2 -89.0(4) . . . . ?
O13 Mo8 O14 Mo5 -33.8(7) . . . . ?
O13 Mo8 O28 Mo9 10.0(8) . . . . ?
O24 Mo2 O16 Mo3 7.0(9) . . . . ?
O24 Mo2 O26 Mo11 -33.8(7) . . . . ?
O24 Mo7 O27 Mo8 -87.3(4) . . . . ?
O12 Mo5 O9 Mo6 -87.7(4) . . . . ?
O12 Mo1 O13 Mo8 -33.3(7) . . . . ?
O12 Mo1 O17 Mo2 5.8(8) . . . . ?
C18 C17 C16 C15 -0.3(15) . . . . ?
O15 Mo1 O13 Mo8 22.3(11) . . . . ?
O15 Mo1 O17 Mo2 66.1(4) . . . . ?
O15 Mo3 O18 Mo6 118.8(7) . . . . ?
O23 Mo10 O21 Mo11 67.5(4) . . . . ?
O23 Mo10 O19 Mo3 22.9(11) . . . . ?
O23 Mo12 O31 Mo4 121.1(7) . . . . ?
C2 C1 C6 C5 2.6(11) . . . . ?
C2 C3 C4 C5 0.6(13) . . . . ?
O19 Mo3 O15 Mo1 7.9(8) . . . . ?
O19 Mo3 O18 Mo6 -34.2(7) . . . . ?
O19 Mo10 O21 Mo11 -88.1(4) . . . . ?
O11 Mo5 O9 Mo6 67.7(4) . . . . ?
O11 Mo5 O12 Mo1 20.7(10) . . . . ?
O11 Mo4 O30 Mo9 119.4(6) . . . . ?
O17 Mo1 O13 Mo8 120.7(7) . . . . ?
O17 Mo2 O16 Mo3 65.9(4) . . . . ?
O17 Mo2 O26 Mo11 20.7(11) . . . . ?
O30 Mo9 O29 Mo7 8.5(9) . . . . ?
O30 Mo9 O32 Mo12 -36.3(7) . . . . ?
O30 Mo4 O11 Mo5 -88.8(4) . . . . ?
O29 Mo9 O32 Mo12 118.1(7) . . . . ?
O29 Mo7 O24 Mo2 20.3(12) . . . . ?
O29 Mo7 O27 Mo8 67.6(4) . . . . ?
O14 Mo5 O9 Mo6 9.5(8) . . . . ?
O14 Mo5 O12 Mo1 -34.4(6) . . . . ?
O14 Mo8 O28 Mo9 -87.8(4) . . . . ?
O3 Mo1 O13 Mo8 49.1(7) . . . . ?
O3 Mo1 O17 Mo2 -3.8(3) . . . . ?
O3 Mo3 O15 Mo1 -2.9(3) . . . . ?
O3 Mo3 O18 Mo6 48.0(7) . . . . ?
O3 Mo2 O16 Mo3 -2.6(3) . . . . ?
O3 Mo2 O26 Mo11 48.2(7) . . . . ?
O3 P1 O5 Mo10 52.7(5) . . . . ?
O3 P1 O5 Mo11 -65.8(4) . . . . ?
O3 P1 O5 Mo12 174.5(3) . . . . ?
O3 P1 O7 Mo9 174.2(3) . . . . ?
O3 P1 O7 Mo8 -64.5(4) . . . . ?
O3 P1 O7 Mo7 54.3(4) . . . . ?
O3 P1 O1 Mo5 52.1(4) . . . . ?
O3 P1 O1 Mo6 -66.2(4) . . . . ?
O3 P1 O1 Mo4 173.2(3) . . . . ?
O26 Mo2 O16 Mo3 -88.4(4) . . . . ?
O26 Mo11 O22 Mo12 9.0(9) . . . . ?
O26 Mo11 O25 Mo7 -33.8(7) . . . . ?
C17 C18 C13 P2 179.6(6) . . . . ?
C17 C18 C13 C14 1.3(12) . . . . ?
C20 C19 C24 C23 -1.9(11) . . . . ?
C19 P2 C13 C14 73.4(7) . . . . ?
C19 P2 C13 C18 -104.9(6) . . . . ?
C19 P2 C7 C12 -155.3(6) . . . . ?
C19 P2 C7 C8 31.4(7) . . . . ?
C19 P2 C1 C2 36.2(7) . . . . ?
C19 P2 C1 C6 -151.4(6) . . . . ?
C19 C20 C21 C22 0.9(12) . . . . ?
C19 C24 C23 C22 0.7(12) . . . . ?
O27 Mo8 O14 Mo5 22.6(11) . . . . ?
O27 Mo8 O28 Mo9 68.2(4) . . . . ?
O27 Mo7 O24 Mo2 120.4(7) . . . . ?
C25 P3 C37 C42 146.1(7) . . . . ?
C25 P3 C37 C38 -36.9(7) . . . . ?
C25 P3 C31 C36 -26.4(7) . . . . ?
C25 P3 C31 C32 159.8(6) . . . . ?
C25 P3 C43 C48 -73.7(7) . . . . ?
C25 P3 C43 C44 100.4(7) . . . . ?
C25 C26 C27 C28 2.2(12) . . . . ?
C25 C30 C29 C28 0.2(14) . . . . ?
C13 P2 C19 C20 -11.7(7) . . . . ?
C13 P2 C19 C24 172.5(6) . . . . ?
C13 P2 C7 C12 -35.6(7) . . . . ?
C13 P2 C7 C8 151.2(6) . . . . ?
C13 P2 C1 C2 -83.0(6) . . . . ?
C13 P2 C1 C6 89.5(7) . . . . ?
C13 C14 C15 C16 0.2(13) . . . . ?
C13 C18 C17 C16 -0.6(13) . . . . ?
O22 Mo11 O25 Mo7 120.0(7) . . . . ?
O22 Mo12 O23 Mo10 66.1(4) . . . . ?
O22 Mo12 O31 Mo4 23.7(12) . . . . ?
O18 Mo3 O15 Mo1 -88.1(4) . . . . ?
O18 Mo6 O20 Mo10 -34.3(6) . . . . ?
O18 Mo6 O10 Mo4 8.6(8) . . . . ?
O39 Mo7 O24 Mo2 -134.5(7) . . . . ?
O39 Mo7 O27 Mo8 166.0(4) . . . . ?
O25 Mo11 O22 Mo12 -88.0(5) . . . . ?
O25 Mo7 O24 Mo2 -34.8(7) . . . . ?
O25 Mo7 O27 Mo8 10.1(9) . . . . ?
C7 P2 C19 C20 107.8(6) . . . . ?
C7 P2 C19 C24 -68.0(7) . . . . ?
C7 P2 C13 C14 -47.4(7) . . . . ?
C7 P2 C13 C18 134.3(6) . . . . ?
C7 P2 C1 C2 158.1(6) . . . . ?
C7 P2 C1 C6 -29.4(7) . . . . ?
C7 C12 C11 C10 0.6(11) . . . . ?
C7 C8 C9 C10 -0.8(12) . . . . ?
O28 Mo9 O29 Mo7 66.8(4) . . . . ?
O28 Mo9 O32 Mo12 20.5(12) . . . . ?
O28 Mo8 O14 Mo5 120.7(7) . . . . ?
O31 Mo4 O11 Mo5 9.9(8) . . . . ?
O31 Mo4 O30 Mo9 -35.1(6) . . . . ?
O31 Mo12 O23 Mo10 -88.2(4) . . . . ?
C42 C37 C38 C39 -0.2(13) . . . . ?
C42 C41 C40 C39 -3.7(16) . . . . ?
O44 Mo12 O23 Mo10 165.0(4) . . . . ?
O44 Mo12 O31 Mo4 -133.9(7) . . . . ?
O10 Mo6 O20 Mo10 120.5(6) . . . . ?
O10 Mo4 O11 Mo5 67.6(4) . . . . ?
O10 Mo4 O30 Mo9 20.9(11) . . . . ?
C38 C37 C42 C41 -1.8(13) . . . . ?
C38 C39 C40 C41 1.6(15) . . . . ?
C1 P2 C19 C20 -130.7(6) . . . . ?
C1 P2 C19 C24 53.5(7) . . . . ?
C1 P2 C13 C14 -167.0(6) . . . . ?
C1 P2 C13 C18 14.7(7) . . . . ?
C1 P2 C7 C12 83.3(6) . . . . ?
C1 P2 C7 C8 -89.9(7) . . . . ?
C1 C2 C3 C4 0.6(12) . . . . ?
C26 C25 C30 C29 2.4(12) . . . . ?
O32 Mo9 O29 Mo7 -88.3(4) . . . . ?
O32 Mo12 O23 Mo10 5.3(8) . . . . ?
O32 Mo12 O31 Mo4 -33.2(7) . . . . ?
C31 P3 C37 C42 26.2(8) . . . . ?
C31 P3 C37 C38 -156.9(6) . . . . ?
C31 P3 C25 C26 -100.4(7) . . . . ?
C31 P3 C25 C30 77.2(7) . . . . ?
C31 P3 C43 C48 46.1(7) . . . . ?
C31 P3 C43 C44 -139.8(7) . . . . ?
C31 C36 C35 C34 1.7(12) . . . . ?
C31 C32 C33 C34 -1.1(12) . . . . ?
C36 C31 C32 C33 0.0(11) . . . . ?
C36 C35 C34 C33 -2.9(13) . . . . ?
C66 C61 C62 C63 -0.9(15) . . . . ?
C66 C65 C64 C63 -1.2(14) . . . . ?
O34 Mo2 O16 Mo3 164.4(4) . . . . ?
O34 Mo2 O26 Mo11 -135.8(7) . . . . ?
C3 C2 C1 P2 170.5(6) . . . . ?
C3 C2 C1 C6 -2.1(11) . . . . ?
C3 C4 C5 C6 -0.1(13) . . . . ?
C45 C46 C47 C48 1.3(15) . . . . ?
C4 C5 C6 C1 -1.5(13) . . . . ?
C43 P3 C37 C42 -94.9(7) . . . . ?
C43 P3 C37 C38 82.0(7) . . . . ?
C43 P3 C25 C26 19.4(8) . . . . ?
C43 P3 C25 C30 -163.0(6) . . . . ?
C43 P3 C31 C36 -145.8(6) . . . . ?
C43 P3 C31 C32 40.5(7) . . . . ?
C43 C48 C47 C46 0.5(13) . . . . ?
C61 P4 C49 C50 -83.8(10) . . . . ?
C61 P4 C49 C54 92.3(10) . . . . ?
C61 P4 C55 C60 13.2(14) . . . . ?
C61 P4 C55 C56 -168.5(11) . . . . ?
C61 P4 C67 C72 29.9(12) . . . . ?
C61 P4 C67 C68 -148.4(12) . . . . ?
C61 C66 C65 C64 0.6(14) . . . . ?
C21 C20 C19 P2 -174.7(6) . . . . ?
C21 C20 C19 C24 1.1(11) . . . . ?
C21 C22 C23 C24 1.3(12) . . . . ?
C12 C7 C8 C9 0.9(11) . . . . ?
C12 C11 C10 C9 -0.5(13) . . . . ?
C32 C31 C36 C35 -0.3(11) . . . . ?
C62 C63 C64 C65 0.8(14) . . . . ?
C35 C34 C33 C32 2.6(13) . . . . ?
C8 C7 C12 C11 -0.8(11) . . . . ?
C8 C9 C10 C11 0.5(13) . . . . ?
C48 C43 C44 C45 0.5(13) . . . . ?
C46 C45 C44 C43 1.2(14) . . . . ?
C27 C28 C29 C30 -1.7(14) . . . . ?
C30 C25 C26 C27 -3.6(12) . . . . ?
C44 C45 C46 C47 -2.1(15) . . . . ?
C44 C43 C48 C47 -1.4(12) . . . . ?
O5 Mo10 O21 Mo11 -2.0(4) . . . . ?
O5 Mo10 O19 Mo3 49.9(7) . . . . ?
O5 Mo11 O22 Mo12 -2.3(4) . . . . ?
O5 Mo11 O25 Mo7 48.9(7) . . . . ?
O5 Mo12 O23 Mo10 -3.4(3) . . . . ?
O5 Mo12 O31 Mo4 49.8(7) . . . . ?
O5 P1 O3 Mo1 174.4(3) . . . . ?
O5 P1 O3 Mo3 -64.8(4) . . . . ?
O5 P1 O3 Mo2 53.0(5) . . . . ?
O5 P1 O7 Mo9 52.4(4) . . . . ?
O5 P1 O7 Mo8 173.7(3) . . . . ?
O5 P1 O7 Mo7 -67.4(4) . . . . ?
O5 P1 O1 Mo5 173.4(3) . . . . ?
O5 P1 O1 Mo6 55.1(4) . . . . ?
O5 P1 O1 Mo4 -65.5(4) . . . . ?
C15 C14 C13 P2 -179.4(6) . . . . ?
C15 C14 C13 C18 -1.2(12) . . . . ?
C29 C28 C27 C26 0.5(13) . . . . ?
C23 C22 C21 C20 -2.1(12) . . . . ?
O7 Mo9 O29 Mo7 -2.6(3) . . . . ?
O7 Mo9 O32 Mo12 46.9(7) . . . . ?
O7 Mo8 O14 Mo5 49.0(7) . . . . ?
O7 Mo8 O28 Mo9 -2.1(3) . . . . ?
O7 Mo7 O24 Mo2 48.1(7) . . . . ?
O7 Mo7 O27 Mo8 -1.5(3) . . . . ?
O7 P1 O3 Mo1 53.4(4) . . . . ?
O7 P1 O3 Mo3 174.1(3) . . . . ?
O7 P1 O3 Mo2 -68.0(4) . . . . ?
O7 P1 O5 Mo10 173.7(3) . . . . ?
O7 P1 O5 Mo11 55.2(4) . . . . ?
O7 P1 O5 Mo12 -64.5(5) . . . . ?
O7 P1 O1 Mo5 -67.5(4) . . . . ?
O7 P1 O1 Mo6 174.2(3) . . . . ?
O7 P1 O1 Mo4 53.6(4) . . . . ?
C65 C66 C61 P4 -177.9(7) . . . . ?
C65 C66 C61 C62 0.5(14) . . . . ?
C64 C63 C62 C61 0.2(15) . . . . ?
C40 C41 C42 C37 3.7(15) . . . . ?
C49 P4 C61 C66 -6.1(10) . . . . ?
C49 P4 C61 C62 175.5(9) . . . . ?
C49 P4 C55 C60 135.4(12) . . . . ?
C49 P4 C55 C56 -46.4(13) . . . . ?
C49 P4 C67 C72 -89.7(11) . . . . ?
C49 P4 C67 C68 92.0(13) . . . . ?
C49 C50 C51 C52 -3.7(19) . . . . ?
O1 Mo5 O9 Mo6 -1.8(3) . . . . ?
O1 Mo5 O12 Mo1 48.1(6) . . . . ?
O1 Mo6 O20 Mo10 49.1(6) . . . . ?
O1 Mo6 O10 Mo4 -2.0(3) . . . . ?
O1 Mo4 O11 Mo5 -2.1(3) . . . . ?
O1 Mo4 O30 Mo9 47.3(6) . . . . ?
O1 P1 O3 Mo1 -65.6(4) . . . . ?
O1 P1 O3 Mo3 55.2(4) . . . . ?
O1 P1 O3 Mo2 173.1(3) . . . . ?
O1 P1 O5 Mo10 -67.9(4) . . . . ?
O1 P1 O5 Mo11 173.6(3) . . . . ?
O1 P1 O5 Mo12 53.9(4) . . . . ?
O1 P1 O7 Mo9 -66.2(4) . . . . ?
O1 P1 O7 Mo8 55.1(4) . . . . ?
O1 P1 O7 Mo7 174.0(3) . . . . ?
O35 Mo3 O15 Mo1 164.7(4) . . . . ?
O35 Mo3 O18 Mo6 -136.6(7) . . . . ?
O37 Mo5 O9 Mo6 165.6(4) . . . . ?
O37 Mo5 O12 Mo1 -134.5(6) . . . . ?
C71 C72 C67 P4 177.0(10) . . . . ?
C71 C72 C67 C68 -5(2) . . . . ?
C71 C70 C69 C68 -9(3) . . . . ?
C60 C55 C56 C57 7(2) . . . . ?
C60 C59 C58 C57 6(2) . . . . ?
C55 P4 C61 C66 116.3(9) . . . . ?
C55 P4 C61 C62 -62.0(11) . . . . ?
C55 P4 C49 C50 153.3(9) . . . . ?
C55 P4 C49 C54 -30.6(12) . . . . ?
C55 P4 C67 C72 151.0(11) . . . . ?
C55 P4 C67 C68 -27.3(14) . . . . ?
C55 C60 C59 C58 -1(2) . . . . ?
C55 C56 C57 C58 -2(2) . . . . ?
C50 C49 C54 C53 -0.1(19) . . . . ?
C50 C51 C52 C53 3(2) . . . . ?
C54 C49 C50 C51 2.3(17) . . . . ?
C54 C53 C52 C51 0(2) . . . . ?
C72 C71 C70 C69 5(2) . . . . ?
C67 P4 C61 C66 -124.6(9) . . . . ?
C67 P4 C61 C62 57.0(10) . . . . ?
C67 P4 C49 C50 35.6(10) . . . . ?
C67 P4 C49 C54 -148.3(10) . . . . ?
C67 P4 C55 C60 -106.8(12) . . . . ?
C67 P4 C55 C56 71.5(13) . . . . ?
C67 C68 C69 C70 6(3) . . . . ?
C52 C53 C54 C49 -1(2) . . . . ?
C59 C60 C55 P4 173.2(11) . . . . ?
C59 C60 C55 C56 -5(2) . . . . ?
C59 C58 C57 C56 -4(2) . . . . ?
C70 C71 C72 C67 2(2) . . . . ?
C69 C68 C67 P4 178.7(13) . . . . ?
C69 C68 C67 C72 0(2) . . . . ?
O2 Mo5 O9 Mo6 -31.3(7) . . . . ?
O2 Mo5 O12 Mo1 19.6(8) . . . . ?
O2 Mo1 O13 Mo8 19.1(9) . . . . ?
O2 Mo1 O17 Mo2 -29.0(7) . . . . ?
O2 Mo8 O14 Mo5 16.3(8) . . . . ?
O2 Mo8 O28 Mo9 -28.5(7) . . . . ?
O2 P1 O6 Mo2 59(2) . . . . ?
O2 P1 O6 Mo11 -175.3(13) . . . . ?
O2 P1 O6 Mo7 -62.0(16) . . . . ?
O2 P1 O8 Mo9 64.0(19) . . . . ?
O2 P1 O8 Mo4 -51(2) . . . . ?
O2 P1 O8 Mo12 -171.4(14) . . . . ?
O2 P1 O4 Mo3 -47.4(17) . . . . ?
O2 P1 O4 Mo6 67.1(16) . . . . ?
O2 P1 O4 Mo10 -173.4(14) . . . . ?
O6 Mo2 O16 Mo3 -30.8(8) . . . . ?
O6 Mo2 O26 Mo11 18.1(10) . . . . ?
O6 Mo11 O22 Mo12 -28.5(8) . . . . ?
O6 Mo11 O25 Mo7 15.0(10) . . . . ?
O6 Mo7 O24 Mo2 16.2(10) . . . . ?
O6 Mo7 O27 Mo8 -31.5(8) . . . . ?
O6 P1 O2 Mo5 -174.8(14) . . . . ?
O6 P1 O2 Mo1 -46.7(19) . . . . ?
O6 P1 O2 Mo8 72.8(15) . . . . ?
O6 P1 O8 Mo9 -59.4(19) . . . . ?
O6 P1 O8 Mo4 -174.4(14) . . . . ?
O6 P1 O8 Mo12 65(2) . . . . ?
O6 P1 O4 Mo3 68.0(17) . . . . ?
O6 P1 O4 Mo6 -177.5(13) . . . . ?
O6 P1 O4 Mo10 -57.9(18) . . . . ?
O8 Mo9 O29 Mo7 -30.2(7) . . . . ?
O8 Mo9 O32 Mo12 18.9(9) . . . . ?
O8 Mo4 O11 Mo5 -28.1(7) . . . . ?
O8 Mo4 O30 Mo9 16.8(8) . . . . ?
O8 Mo12 O23 Mo10 -28.7(7) . . . . ?
O8 Mo12 O31 Mo4 20.5(9) . . . . ?
O8 P1 O2 Mo5 60.8(19) . . . . ?
O8 P1 O2 Mo1 -171.1(15) . . . . ?
O8 P1 O2 Mo8 -51.5(18) . . . . ?
O8 P1 O6 Mo2 -173.4(16) . . . . ?
O8 P1 O6 Mo11 -48.1(19) . . . . ?
O8 P1 O6 Mo7 65.2(18) . . . . ?
O8 P1 O4 Mo3 -173.8(14) . . . . ?
O8 P1 O4 Mo6 -59.3(17) . . . . ?
O8 P1 O4 Mo10 60.2(19) . . . . ?
O4 Mo3 O15 Mo1 -28.3(7) . . . . ?
O4 Mo3 O18 Mo6 15.8(9) . . . . ?
O4 Mo6 O20 Mo10 17.2(9) . . . . ?
O4 Mo6 O10 Mo4 -30.5(7) . . . . ?
O4 Mo10 O21 Mo11 -30.1(8) . . . . ?
O4 Mo10 O19 Mo3 20.3(9) . . . . ?
O4 P1 O2 Mo5 -62.1(17) . . . . ?
O4 P1 O2 Mo1 66.1(18) . . . . ?
O4 P1 O2 Mo8 -174.4(12) . . . . ?
O4 P1 O6 Mo2 -55.8(19) . . . . ?
O4 P1 O6 Mo11 69.5(17) . . . . ?
O4 P1 O6 Mo7 -177.2(13) . . . . ?
O4 P1 O8 Mo9 -173.8(14) . . . . ?
O4 P1 O8 Mo4 71.2(18) . . . . ?
O4 P1 O8 Mo12 -49(2) . . . . ?

loop_
_smtbx_masks_void_nr
_smtbx_masks_void_average_x
_smtbx_masks_void_average_y
_smtbx_masks_void_average_z
_smtbx_masks_void_volume
_smtbx_masks_void_count_electrons
_smtbx_masks_void_content
1 0.000 0.000 0.000 753.1 253.1 '3.5 C8H9NO'
2 0.000 0.000 0.500 25.6 0.0 ?
3 0.500 0.500 0.500 753.1 253.1 '3.5 C8H9NO'
4 0.500 0.500 0.000 25.6 0.0 ?
